data_7200609
loop_
_publ_author_name
'Alekseev, Evgeny V.'
'Krivovichev, Sergey V.'
'Depmeier, Wulf'

_publ_section_title
;
 Novel layered uranyl arsenates, Ag6[(UO2)2(As2O7)(As4O13)] and
 AI6[(UO2)2(AsO4)2(As2O7)] (AI--Ag and Na): first observation of a linear
 As4O136&#x2212; anion and structure type evolution
;
_journal_issue 17
_journal_name_full 'Journal of Materials Chemistry'
_journal_page_first 2583
_journal_paper_doi 10.1039/b818757f
_journal_volume 19
_journal_year 2009
_chemical_formula_sum 'As4 Na6 O19 U2'
_chemical_formula_weight 1217.68
_chemical_name_systematic
;
hexsodium diauranyl diortoarsenato diarsenate 
;
_space_group_IT_number 2
_symmetry_cell_setting triclinic
_symmetry_space_group_name_Hall '-P 1'
_symmetry_space_group_name_H-M 'P -1'
_atom_sites_solution_primary direct
_atom_sites_solution_secondary difmap
_audit_creation_method SHELXL-97
_cell_angle_alpha 108.63(3)
_cell_angle_beta 91.27(2)
_cell_angle_gamma 97.40(2)
_cell_formula_units_Z 4
_cell_length_a 10.996(3)
_cell_length_b 11.633(3)
_cell_length_c 14.057(4)
_cell_measurement_reflns_used 135
_cell_measurement_temperature 293(2)
_cell_measurement_theta_max 16
_cell_measurement_theta_min 12
_cell_volume 1685.9(9)
_computing_structure_refinement 'SHELXL-97 (Sheldrick, 1997)'
_diffrn_ambient_temperature 293(2)
_diffrn_measured_fraction_theta_full 1.000
_diffrn_measured_fraction_theta_max 1.000
_diffrn_measurement_device_type 'Stoe Stadi4'
_diffrn_radiation_monochromator graphite
_diffrn_radiation_source 'fine-focus sealed tube'
_diffrn_radiation_type MoK\a
_diffrn_radiation_wavelength 0.71073
_diffrn_reflns_av_R_equivalents 0.1213
_diffrn_reflns_av_sigmaI/netI 0.1508
_diffrn_reflns_limit_h_max 14
_diffrn_reflns_limit_h_min -14
_diffrn_reflns_limit_k_max 15
_diffrn_reflns_limit_k_min -15
_diffrn_reflns_limit_l_max 18
_diffrn_reflns_limit_l_min -18
_diffrn_reflns_number 15919
_diffrn_reflns_theta_full 27.88
_diffrn_reflns_theta_max 27.88
_diffrn_reflns_theta_min 1.53
_exptl_absorpt_coefficient_mu 27.236
_exptl_absorpt_correction_T_max 0.256
_exptl_absorpt_correction_T_min 0.048
_exptl_absorpt_correction_type empirical
_exptl_absorpt_process_details sadabs
_exptl_crystal_colour yellow
_exptl_crystal_density_diffrn 4.797
_exptl_crystal_density_method 'not measured'
_exptl_crystal_description plate
_exptl_crystal_F_000 2136
_exptl_crystal_size_max 0.14
_exptl_crystal_size_mid 0.10
_exptl_crystal_size_min 0.05
_refine_diff_density_max 2.918
_refine_diff_density_min -2.250
_refine_diff_density_rms 0.438
_refine_ls_extinction_coef 0.00047(3)
_refine_ls_extinction_expression Fc^*^=kFc[1+0.001xFc^2^\l^3^/sin(2\q)]^-1/4^
_refine_ls_extinction_method SHELXL
_refine_ls_goodness_of_fit_ref 0.926
_refine_ls_matrix_type full
_refine_ls_number_parameters 382
_refine_ls_number_reflns 8044
_refine_ls_number_restraints 0
_refine_ls_restrained_S_all 0.926
_refine_ls_R_factor_all 0.1327
_refine_ls_R_factor_gt 0.0475
_refine_ls_shift/su_max 0.004
_refine_ls_shift/su_mean 0.000
_refine_ls_structure_factor_coef Fsqd
_refine_ls_weighting_details 'calc w=1/[\s^2^(Fo^2^)+(0.0261P)^2^+0.0000P] where P=(Fo^2^+2Fc^2^)/3'
_refine_ls_weighting_scheme calc
_refine_ls_wR_factor_gt 0.0755
_refine_ls_wR_factor_ref 0.0918
_reflns_number_gt 4177
_reflns_number_total 8044
_reflns_threshold_expression >2sigma(I)
_cod_data_source_file b818757f.txt
_cod_data_source_block O19As4Na6U2
_cod_original_cell_volume 1685.9(8)
_cod_original_sg_symbol_H-M P-1
_cod_database_code 7200609

loop_
_symmetry_equiv_pos_as_xyz
'x, y, z'
'-x, -y, -z'

loop_
_atom_site_label
_atom_site_type_symbol
_atom_site_fract_x
_atom_site_fract_y
_atom_site_fract_z
_atom_site_U_iso_or_equiv
_atom_site_adp_type
_atom_site_occupancy
_atom_site_symmetry_multiplicity
_atom_site_calc_flag
_atom_site_refinement_flags
_atom_site_disorder_assembly
_atom_site_disorder_group
U1 U 0.75550(4) 0.08003(4) 0.08919(3) 0.00772(10) Uani 1 1 d . . .
U2 U 0.76793(4) 0.07202(4) 0.57773(3) 0.00801(11) Uani 1 1 d . . .
U3 U 0.73768(4) -0.49473(4) -0.06071(3) 0.01157(11) Uani 1 1 d . . .
U4 U 0.75021(5) -0.49163(4) -0.54923(3) 0.01608(13) Uani 1 1 d . . .
As1 As 0.76737(11) -0.20508(11) 0.15191(9) 0.0095(3) Uani 1 1 d . . .
As2 As 0.77038(11) -0.21064(11) -0.12399(8) 0.0087(3) Uani 1 1 d . . .
As3 As 0.77601(12) -0.21864(12) 0.37271(9) 0.0105(3) Uani 1 1 d . . .
As4 As 0.74530(11) -0.82766(11) -0.14139(8) 0.0086(3) Uani 1 1 d . . .
As5 As 0.79288(11) -0.19880(11) -0.34406(9) 0.0076(3) Uani 1 1 d . . .
As6 As 0.74670(12) 0.41235(12) 0.16870(9) 0.0095(3) Uani 1 1 d . . .
As7 As 0.70879(11) -0.82381(11) -0.64326(8) 0.0085(3) Uani 1 1 d . . .
As8 As 0.71679(12) -0.61035(12) -0.33545(9) 0.0112(3) Uani 1 1 d . . .
Na1 Na 0.9853(5) 0.3284(5) 0.0308(4) 0.0168(12) Uani 1 1 d . . .
Na2 Na 0.5094(5) -0.7572(6) 0.0006(4) 0.0291(15) Uani 1 1 d . . .
Na3 Na 1.0341(5) -0.3163(5) -0.5208(4) 0.0197(13) Uani 1 1 d . . .
Na4 Na 0.4877(5) -0.7609(6) -0.5058(4) 0.0238(14) Uani 1 1 d . . .
Na5 Na 0.5550(5) 0.5975(5) 0.2054(4) 0.0215(13) Uani 1 1 d . . .
Na6 Na 0.9742(5) -0.9594(5) -0.0988(4) 0.0212(12) Uani 1 1 d . . .
Na7 Na 1.0041(5) 0.6460(5) 0.2049(4) 0.0240(13) Uani 1 1 d . . .
Na8 Na 0.9341(5) -0.9759(5) -0.6627(4) 0.0221(13) Uani 1 1 d . . .
Na9 Na 0.5618(5) -1.0752(5) -0.2095(4) 0.0183(12) Uani 1 1 d . . .
Na10 Na 0.4885(5) 0.1204(5) 0.6856(5) 0.0266(13) Uani 1 1 d . . .
Na11 Na 0.9661(6) -0.3887(6) -0.2812(4) 0.0292(14) Uani 1 1 d . . .
Na12 Na 0.5280(6) -1.3789(6) -0.3117(5) 0.0377(17) Uani 1 1 d . . .
O1 O 0.6422(8) -0.2191(8) -0.3549(6) 0.0137(18) Uiso 1 1 d . . .
O2 O 0.6203(8) -0.2255(8) -0.1405(6) 0.0147(19) Uiso 1 1 d . . .
O3 O 0.6244(9) -0.2455(8) 0.3612(6) 0.017(2) Uiso 1 1 d . . .
O4 O 0.6697(8) -0.7018(7) -0.0998(6) 0.0097(17) Uiso 1 1 d . . .
O5 O 0.6166(9) -0.2248(8) 0.1512(6) 0.018(2) Uiso 1 1 d . . .
O6 O 0.6884(8) 0.2622(8) 0.1135(6) 0.0164(19) Uiso 1 1 d . . .
O7 O 0.6233(8) -0.0154(8) 0.5337(6) 0.0136(18) Uiso 1 1 d . . .
O8 O 0.8276(9) -0.3049(8) 0.0563(6) 0.019(2) Uiso 1 1 d . . .
O9 O 0.8340(7) -0.0606(7) 0.1739(6) 0.0089(16) Uiso 1 1 d . . .
O10 O 0.6817(8) 0.4637(8) 0.2789(6) 0.0132(18) Uiso 1 1 d . . .
O11 O 0.6597(8) -0.7594(8) -0.3883(6) 0.0153(19) Uiso 1 1 d . . .
O12 O 0.8585(8) -0.3223(7) -0.3986(6) 0.0108(17) Uiso 1 1 d . . .
O13 O 0.6891(8) 0.4862(8) 0.0945(6) 0.0127(18) Uiso 1 1 d . . .
O14 O 0.6516(8) -0.6876(8) -0.5979(6) 0.0109(18) Uiso 1 1 d . . .
O15 O 0.8273(8) -0.3398(7) -0.1381(6) 0.0098(17) Uiso 1 1 d . . .
O16 O 0.6953(8) -0.9208(7) -0.0737(6) 0.0125(18) Uiso 1 1 d . . .
O17 O 0.8970(9) 0.4348(8) 0.1787(6) 0.018(2) Uiso 1 1 d . . .
O18 O 0.8968(8) -0.7958(7) -0.1297(6) 0.0129(17) Uiso 1 1 d . . .
O19 O 0.6892(7) -0.9061(7) -0.2601(5) 0.0078(16) Uiso 1 1 d . . .
O20 O 0.8297(8) -0.2453(8) 0.2521(6) 0.0160(18) Uiso 1 1 d . . .
O21 O 0.9107(8) 0.1657(8) 0.6283(6) 0.0151(18) Uiso 1 1 d . . .
O22 O 0.8439(8) -0.1538(8) -0.2141(6) 0.0149(18) Uiso 1 1 d . . .
O23 O 0.8601(8) -0.0763(8) -0.3698(6) 0.0143(18) Uiso 1 1 d . . .
O24 O 0.8889(9) -0.5314(9) -0.0551(7) 0.021(2) Uiso 1 1 d . . .
O25 O 0.9113(8) 0.1469(8) 0.0796(6) 0.0135(18) Uiso 1 1 d . . .
O26 O 0.5891(9) -0.9308(8) -0.6737(7) 0.021(2) Uiso 1 1 d . . .
O27 O 0.8070(8) -0.8401(8) -0.5556(6) 0.0132(18) Uiso 1 1 d . . .
O28 O 0.8964(10) -0.5436(10) -0.5782(7) 0.029(2) Uiso 1 1 d . . .
O29 O 0.8328(8) -0.0739(8) 0.4323(6) 0.0125(17) Uiso 1 1 d . . .
O30 O 0.8313(8) -0.0938(7) -0.0219(6) 0.0122(17) Uiso 1 1 d . . .
O31 O 0.6042(8) 0.0082(8) 0.0934(6) 0.0134(18) Uiso 1 1 d . . .
O32 O 0.7989(8) -0.8200(8) -0.7397(6) 0.0141(18) Uiso 1 1 d . . .
O33 O 0.8421(9) -0.3190(8) 0.4095(6) 0.0183(19) Uiso 1 1 d . . .
O34 O 0.6074(11) -0.4401(10) -0.5267(8) 0.035(3) Uiso 1 1 d . . .
O35 O 0.5905(11) -0.4534(11) -0.0668(8) 0.038(3) Uiso 1 1 d . . .
O36 O 0.6542(16) -0.5551(16) -0.2238(12) 0.011(3) Uiso 0.50 1 d P . .
O37 O 0.6782(16) -0.5268(16) -0.4062(12) 0.010(4) Uiso 0.50 1 d P . .
O38 O 0.8772(15) -0.5858(14) -0.3213(11) 0.006(3) Uiso 0.50 1 d P . .
O39 O 0.8059(16) -0.5677(15) -0.4136(12) 0.013(4) Uiso 0.50 1 d P . .
O40 O 0.7962(17) -0.5950(16) -0.2320(12) 0.016(4) Uiso 0.50 1 d P . .
O41 O 0.5863(17) -0.5446(16) -0.3159(12) 0.017(4) Uiso 0.50 1 d P . .

loop_
_atom_site_aniso_label
_atom_site_aniso_U_11
_atom_site_aniso_U_22
_atom_site_aniso_U_33
_atom_site_aniso_U_23
_atom_site_aniso_U_13
_atom_site_aniso_U_12
U1 0.0067(2) 0.0072(2) 0.0094(2) 0.00227(16) 0.00116(15) 0.00255(17)
U2 0.0075(2) 0.0075(2) 0.0095(2) 0.00251(17) 0.00101(16) 0.00339(17)
U3 0.0134(2) 0.0102(2) 0.0102(2) 0.00425(17) -0.00252(17) -0.00327(19)
U4 0.0298(3) 0.0076(3) 0.0096(2) 0.00219(18) 0.00449(19) -0.0010(2)
As1 0.0089(6) 0.0084(6) 0.0110(5) 0.0027(4) 0.0015(4) 0.0021(5)
As2 0.0101(6) 0.0087(6) 0.0084(5) 0.0029(4) 0.0020(4) 0.0050(5)
As3 0.0146(6) 0.0088(6) 0.0099(5) 0.0045(5) 0.0064(5) 0.0039(5)
As4 0.0066(5) 0.0098(6) 0.0092(5) 0.0020(4) 0.0010(4) 0.0029(5)
As5 0.0070(5) 0.0076(6) 0.0090(5) 0.0031(4) -0.0005(4) 0.0030(4)
As6 0.0100(6) 0.0093(6) 0.0107(5) 0.0041(4) 0.0029(4) 0.0045(5)
As7 0.0106(6) 0.0053(6) 0.0099(5) 0.0016(4) 0.0003(4) 0.0039(5)
As8 0.0151(6) 0.0103(6) 0.0098(5) 0.0033(4) 0.0033(4) 0.0071(5)
Na1 0.010(2) 0.024(3) 0.014(2) 0.005(2) -0.0018(19) 0.001(2)
Na2 0.015(3) 0.052(4) 0.023(3) 0.016(3) 0.007(2) 0.003(3)
Na3 0.007(2) 0.021(3) 0.033(3) 0.012(2) -0.002(2) 0.003(2)
Na4 0.013(3) 0.038(3) 0.025(3) 0.018(2) -0.003(2) 0.005(2)
Na5 0.009(2) 0.010(3) 0.035(3) -0.007(2) 0.003(2) -0.001(2)
Na6 0.015(3) 0.023(3) 0.030(3) 0.011(2) 0.011(2) 0.012(2)
Na7 0.019(3) 0.023(3) 0.035(3) 0.012(2) 0.002(2) 0.013(2)
Na8 0.012(3) 0.031(3) 0.019(2) 0.005(2) 0.005(2) -0.004(2)
Na9 0.019(3) 0.017(3) 0.018(2) 0.005(2) 0.003(2) 0.006(2)
Na10 0.016(3) 0.021(3) 0.053(3) 0.025(2) 0.008(2) 0.007(2)
Na11 0.040(3) 0.036(3) 0.019(3) 0.013(2) 0.004(2) 0.026(3)
Na12 0.032(4) 0.036(4) 0.043(3) 0.014(3) 0.012(3) -0.009(3)

loop_
_atom_type_symbol
_atom_type_description
_atom_type_scat_dispersion_real
_atom_type_scat_dispersion_imag
_atom_type_scat_source
O O 0.0106 0.0060 'International Tables Vol C Tables 4.2.6.8 and 6.1.1.4'
Na Na 0.0362 0.0249 'International Tables Vol C Tables 4.2.6.8 and 6.1.1.4'
As As 0.0499 2.0058 'International Tables Vol C Tables 4.2.6.8 and 6.1.1.4'
U U -9.6767 9.6646 'International Tables Vol C Tables 4.2.6.8 and 6.1.1.4'

loop_
_geom_angle_atom_site_label_1
_geom_angle_atom_site_label_2
_geom_angle_atom_site_label_3
_geom_angle
_geom_angle_site_symmetry_1
_geom_angle_site_symmetry_3
_geom_angle_publ_flag
O31 U1 O25 177.2(3) . . ?
O31 U1 O6 91.2(4) . . ?
O25 U1 O6 90.9(4) . . ?
O31 U1 O32 98.6(3) . 1_566 ?
O25 U1 O32 83.8(3) . 1_566 ?
O6 U1 O32 76.8(3) . 1_566 ?
O31 U1 O16 87.2(3) . 1_565 ?
O25 U1 O16 91.5(3) . 1_565 ?
O6 U1 O16 75.0(3) . 1_565 ?
O32 U1 O16 151.3(3) 1_566 1_565 ?
O31 U1 O30 97.8(3) . . ?
O25 U1 O30 79.5(3) . . ?
O6 U1 O30 148.7(3) . . ?
O32 U1 O30 130.6(3) 1_566 . ?
O16 U1 O30 75.6(3) 1_565 . ?
O31 U1 O9 88.3(3) . . ?
O25 U1 O9 91.1(3) . . ?
O6 U1 O9 145.3(3) . . ?
O32 U1 O9 69.0(3) 1_566 . ?
O16 U1 O9 139.5(3) 1_565 . ?
O30 U1 O9 65.2(3) . . ?
O31 U1 Na6 126.8(3) . 2_745 ?
O25 U1 Na6 51.6(3) . 2_745 ?
O6 U1 Na6 140.3(2) . 2_745 ?
O32 U1 Na6 85.6(2) 1_566 2_745 ?
O16 U1 Na6 113.4(2) 1_565 2_745 ?
O30 U1 Na6 48.1(2) . 2_745 ?
O9 U1 Na6 43.8(2) . 2_745 ?
O31 U1 Na6 134.1(3) . 1_565 ?
O25 U1 Na6 43.2(3) . 1_565 ?
O6 U1 Na6 108.6(2) . 1_565 ?
O32 U1 Na6 125.7(2) 1_566 1_565 ?
O16 U1 Na6 60.5(2) 1_565 1_565 ?
O30 U1 Na6 45.9(2) . 1_565 ?
O9 U1 Na6 96.2(2) . 1_565 ?
Na6 U1 Na6 55.29(16) 2_745 1_565 ?
O31 U1 Na1 151.8(3) . . ?
O25 U1 Na1 29.1(3) . . ?
O6 U1 Na1 64.6(2) . . ?
O32 U1 Na1 90.0(2) 1_566 . ?
O16 U1 Na1 73.2(2) 1_565 . ?
O30 U1 Na1 96.7(2) . . ?
O9 U1 Na1 119.8(2) . . ?
Na6 U1 Na1 80.38(12) 2_745 . ?
Na6 U1 Na1 51.33(11) 1_565 . ?
O31 U1 Na2 68.3(3) . 1_565 ?
O25 U1 Na2 112.6(3) . 1_565 ?
O6 U1 Na2 35.7(2) . 1_565 ?
O32 U1 Na2 106.9(2) 1_566 1_565 ?
O16 U1 Na2 49.3(2) 1_565 1_565 ?
O30 U1 Na2 122.4(2) . 1_565 ?
O9 U1 Na2 155.7(2) . 1_565 ?
Na6 U1 Na2 159.61(13) 2_745 1_565 ?
Na6 U1 Na2 104.63(12) 1_565 1_565 ?
Na1 U1 Na2 83.50(12) . 1_565 ?
O31 U1 Na9 28.8(3) . 2_645 ?
O25 U1 Na9 154.1(3) . 2_645 ?
O6 U1 Na9 70.9(2) . 2_645 ?
O32 U1 Na9 74.4(2) 1_566 2_645 ?
O16 U1 Na9 100.9(2) 1_565 2_645 ?
O30 U1 Na9 125.5(2) . 2_645 ?
O9 U1 Na9 93.9(2) . 2_645 ?
Na6 U1 Na9 137.64(12) 2_745 2_645 ?
Na6 U1 Na9 159.74(11) 1_565 2_645 ?
Na1 U1 Na9 135.12(11) . 2_645 ?
Na2 U1 Na9 62.52(12) 1_565 2_645 ?
O7 U2 O21 176.8(4) . . ?
O7 U2 O11 84.5(4) . 1_566 ?
O21 U2 O11 93.2(4) . 1_566 ?
O7 U2 O29 82.6(3) . . ?
O21 U2 O29 100.6(3) . . ?
O11 U2 O29 137.1(3) 1_566 . ?
O7 U2 O23 98.1(4) . 1_556 ?
O21 U2 O23 82.8(4) . 1_556 ?
O11 U2 O23 151.2(3) 1_566 1_556 ?
O29 U2 O23 71.4(3) . 1_556 ?
O7 U2 O19 83.1(3) . 1_566 ?
O21 U2 O19 94.1(3) . 1_566 ?
O11 U2 O19 74.8(3) 1_566 1_566 ?
O29 U2 O19 143.0(3) . 1_566 ?
O23 U2 O19 77.0(3) 1_556 1_566 ?
O7 U2 O27 100.3(3) . 1_566 ?
O21 U2 O27 81.1(3) . 1_566 ?
O11 U2 O27 73.6(3) 1_566 1_566 ?
O29 U2 O27 68.8(3) . 1_566 ?
O23 U2 O27 133.1(3) 1_556 1_566 ?
O19 U2 O27 147.7(3) 1_566 1_566 ?
O7 U2 Na10 52.8(3) . . ?
O21 U2 Na10 124.0(3) . . ?
O11 U2 Na10 48.9(2) 1_566 . ?
O29 U2 Na10 135.4(2) . . ?
O23 U2 Na10 111.0(2) 1_556 . ?
O19 U2 Na10 43.6(2) 1_566 . ?
O27 U2 Na10 114.5(2) 1_566 . ?
O7 U2 Na3 136.8(3) . 2_755 ?
O21 U2 Na3 44.0(3) . 2_755 ?
O11 U2 Na3 73.0(2) 1_566 2_755 ?
O29 U2 Na3 89.3(2) . 2_755 ?
O23 U2 Na3 119.3(2) 1_556 2_755 ?
O19 U2 Na3 123.6(2) 1_566 2_755 ?
O27 U2 Na3 38.4(2) 1_566 2_755 ?
Na10 U2 Na3 121.65(12) . 2_755 ?
O7 U2 Na8 102.3(3) . 1_566 ?
O21 U2 Na8 80.6(3) . 1_566 ?
O11 U2 Na8 112.0(2) 1_566 1_566 ?
O29 U2 Na8 33.8(2) . 1_566 ?
O23 U2 Na8 95.6(2) 1_556 1_566 ?
O19 U2 Na8 171.5(2) 1_566 1_566 ?
O27 U2 Na8 38.4(2) 1_566 1_566 ?
Na10 U2 Na8 144.82(13) . 1_566 ?
Na3 U2 Na8 56.29(12) 2_755 1_566 ?
O7 U2 Na8 129.8(3) . 2_745 ?
O21 U2 Na8 51.6(3) . 2_745 ?
O11 U2 Na8 141.2(2) 1_566 2_745 ?
O29 U2 Na8 73.3(2) . 2_745 ?
O23 U2 Na8 32.7(2) 1_556 2_745 ?
O19 U2 Na8 90.3(2) 1_566 2_745 ?
O27 U2 Na8 110.4(2) 1_566 2_745 ?
Na10 U2 Na8 133.27(13) . 2_745 ?
Na3 U2 Na8 86.99(12) 2_755 2_745 ?
Na8 U2 Na8 81.11(13) 1_566 2_745 ?
O7 U2 Na4 25.0(3) . 2_645 ?
O21 U2 Na4 156.0(3) . 2_645 ?
O11 U2 Na4 107.4(2) 1_566 2_645 ?
O29 U2 Na4 72.9(2) . 2_645 ?
O23 U2 Na4 73.2(2) 1_556 2_645 ?
O19 U2 Na4 79.9(2) 1_566 2_645 ?
O27 U2 Na4 116.1(2) 1_566 2_645 ?
Na10 U2 Na4 66.17(12) . 2_645 ?
Na3 U2 Na4 154.21(11) 2_755 2_645 ?
Na8 U2 Na4 102.24(11) 1_566 2_645 ?
Na8 U2 Na4 104.81(12) 2_745 2_645 ?
O35 U3 O24 177.9(5) . . ?
O35 U3 O36 68.1(6) . . ?
O24 U3 O36 111.8(5) . . ?
O35 U3 O4 95.1(4) . . ?
O24 U3 O4 86.9(4) . . ?
O36 U3 O4 75.3(5) . . ?
O35 U3 O13 85.9(4) . 1_545 ?
O24 U3 O13 95.3(4) . 1_545 ?
O36 U3 O13 139.6(5) . 1_545 ?
O4 U3 O13 76.9(3) . 1_545 ?
O35 U3 O8 95.7(4) . . ?
O24 U3 O8 82.9(4) . . ?
O36 U3 O8 134.3(5) . . ?
O4 U3 O8 150.3(3) . . ?
O13 U3 O8 76.4(3) 1_545 . ?
O35 U3 O40 109.3(6) . . ?
O24 U3 O40 70.6(5) . . ?
O36 U3 O40 41.2(6) . . ?
O4 U3 O40 73.1(5) . . ?
O13 U3 O40 147.3(5) 1_545 . ?
O8 U3 O40 128.1(5) . . ?
O35 U3 O15 91.8(4) . . ?
O24 U3 O15 86.2(4) . . ?
O36 U3 O15 72.5(5) . . ?
O4 U3 O15 141.7(3) . . ?
O13 U3 O15 141.3(3) 1_545 . ?
O8 U3 O15 65.4(3) . . ?
O40 U3 O15 69.0(4) . . ?
O35 U3 Na1 130.7(4) . 2_755 ?
O24 U3 Na1 47.3(3) . 2_755 ?
O36 U3 Na1 112.5(4) . 2_755 ?
O4 U3 Na1 133.8(2) . 2_755 ?
O13 U3 Na1 107.8(2) 1_545 2_755 ?
O8 U3 Na1 46.5(2) . 2_755 ?
O40 U3 Na1 84.5(4) . 2_755 ?
O15 U3 Na1 48.0(2) . 2_755 ?
O35 U3 Na5 38.6(4) . 2_655 ?
O24 U3 Na5 142.4(3) . 2_655 ?
O36 U3 Na5 38.9(4) . 2_655 ?
O4 U3 Na5 65.7(2) . 2_655 ?
O13 U3 Na5 102.4(2) 1_545 2_655 ?
O8 U3 Na5 133.3(2) . 2_655 ?
O40 U3 Na5 76.9(4) . 2_655 ?
O15 U3 Na5 99.5(2) . 2_655 ?
Na1 U3 Na5 147.05(14) 2_755 2_655 ?
O35 U3 Na7 147.1(4) . 2_755 ?
O24 U3 Na7 32.9(3) . 2_755 ?
O36 U3 Na7 78.9(4) . 2_755 ?
O4 U3 Na7 76.4(2) . 2_755 ?
O13 U3 Na7 121.7(2) 1_545 2_755 ?
O8 U3 Na7 107.4(2) . 2_755 ?
O40 U3 Na7 37.8(4) . 2_755 ?
O15 U3 Na7 77.5(2) . 2_755 ?
Na1 U3 Na7 61.95(12) 2_755 2_755 ?
Na5 U3 Na7 111.87(12) 2_655 2_755 ?
O35 U3 Na2 74.8(4) . . ?
O24 U3 Na2 107.3(3) . . ?
O36 U3 Na2 91.7(4) . . ?
O4 U3 Na2 32.9(2) . . ?
O13 U3 Na2 50.7(2) 1_545 . ?
O8 U3 Na2 126.3(2) . . ?
O40 U3 Na2 104.2(4) . . ?
O15 U3 Na2 162.4(2) . . ?
Na1 U3 Na2 149.32(13) 2_755 . ?
Na5 U3 Na2 62.94(13) 2_655 . ?
Na7 U3 Na2 107.52(13) 2_755 . ?
O34 U4 O28 177.2(5) . . ?
O34 U4 O14 88.7(4) . . ?
O28 U4 O14 91.6(4) . . ?
O34 U4 O37 70.6(6) . . ?
O28 U4 O37 112.1(6) . . ?
O14 U4 O37 73.0(5) . . ?
O34 U4 O33 94.9(4) . 1_554 ?
O28 U4 O33 83.4(4) . 1_554 ?
O14 U4 O33 150.1(3) . 1_554 ?
O37 U4 O33 136.0(5) . 1_554 ?
O34 U4 O10 83.2(4) . 1_544 ?
O28 U4 O10 94.3(4) . 1_544 ?
O14 U4 O10 74.8(3) . 1_544 ?
O37 U4 O10 138.5(5) . 1_544 ?
O33 U4 O10 76.1(3) 1_554 1_544 ?
O34 U4 O39 108.1(5) . . ?
O28 U4 O39 74.6(5) . . ?
O14 U4 O39 75.9(4) . . ?
O37 U4 O39 37.6(6) . . ?
O33 U4 O39 130.0(5) 1_554 . ?
O10 U4 O39 148.3(4) 1_544 . ?
O34 U4 O12 93.3(4) . . ?
O28 U4 O12 88.2(4) . . ?
O14 U4 O12 142.5(3) . . ?
O37 U4 O12 72.4(4) . . ?
O33 U4 O12 67.1(3) 1_554 . ?
O10 U4 O12 142.6(3) 1_544 . ?
O39 U4 O12 67.9(4) . . ?
O34 U4 Na3 127.5(4) . . ?
O28 U4 Na3 52.2(4) . . ?
O14 U4 Na3 143.7(2) . . ?
O37 U4 Na3 116.2(4) . . ?
O33 U4 Na3 41.8(2) 1_554 . ?
O10 U4 Na3 105.2(2) 1_544 . ?
O39 U4 Na3 91.4(4) . . ?
O12 U4 Na3 49.2(2) . . ?
O34 U4 Na12 52.7(4) . 2_634 ?
O28 U4 Na12 125.9(3) . 2_634 ?
O14 U4 Na12 49.6(3) . 2_634 ?
O37 U4 Na12 92.8(4) . 2_634 ?
O33 U4 Na12 111.4(2) 1_554 2_634 ?
O10 U4 Na12 45.9(2) 1_544 2_634 ?
O39 U4 Na12 117.9(4) . 2_634 ?
O12 U4 Na12 146.0(2) . 2_634 ?
Na3 U4 Na12 149.91(14) . 2_634 ?
O34 U4 Na3 143.7(4) . 2_744 ?
O28 U4 Na3 38.8(4) . 2_744 ?
O14 U4 Na3 73.0(2) . 2_744 ?
O37 U4 Na3 74.1(4) . 2_744 ?
O33 U4 Na3 116.7(2) 1_554 2_744 ?
O10 U4 Na3 119.8(2) 1_544 2_744 ?
O39 U4 Na3 37.8(4) . 2_744 ?
O12 U4 Na3 84.0(2) . 2_744 ?
Na3 U4 Na3 76.32(14) . 2_744 ?
Na12 U4 Na3 122.14(14) 2_634 2_744 ?
O34 U4 Na11 155.6(4) . 2_744 ?
O28 U4 Na11 21.7(3) . 2_744 ?
O14 U4 Na11 89.4(2) . 2_744 ?
O37 U4 Na11 131.6(4) . 2_744 ?
O33 U4 Na11 75.2(2) 1_554 2_744 ?
O10 U4 Na11 72.9(2) 1_544 2_744 ?
O39 U4 Na11 95.0(4) . 2_744 ?
O12 U4 Na11 102.8(2) . 2_744 ?
Na3 U4 Na11 57.49(13) . 2_744 ?
Na12 U4 Na11 109.63(14) 2_634 2_744 ?
Na3 U4 Na11 57.52(12) 2_744 2_744 ?
O5 As1 O9 115.5(4) . . ?
O5 As1 O8 115.7(4) . . ?
O9 As1 O8 112.2(4) . . ?
O5 As1 O20 109.5(4) . . ?
O9 As1 O20 103.5(4) . . ?
O8 As1 O20 98.3(4) . . ?
O5 As1 Na5 44.5(4) . 1_545 ?
O9 As1 Na5 149.3(3) . 1_545 ?
O8 As1 Na5 98.5(3) . 1_545 ?
O20 As1 Na5 72.2(3) . 1_545 ?
O5 As1 Na8 119.9(3) . 1_566 ?
O9 As1 Na8 40.9(3) . 1_566 ?
O8 As1 Na8 124.5(3) . 1_566 ?
O20 As1 Na8 63.6(3) . 1_566 ?
Na5 As1 Na8 120.68(13) 1_545 1_566 ?
O5 As1 Na6 146.4(4) . 2_745 ?
O9 As1 Na6 39.1(3) . 2_745 ?
O8 As1 Na6 74.4(3) . 2_745 ?
O20 As1 Na6 99.9(3) . 2_745 ?
Na5 As1 Na6 168.77(13) 1_545 2_745 ?
Na8 As1 Na6 59.79(13) 1_566 2_745 ?
O5 As1 Na7 136.1(4) . 1_545 ?
O9 As1 Na7 104.2(3) . 1_545 ?
O8 As1 Na7 60.8(3) . 1_545 ?
O20 As1 Na7 39.8(3) . 1_545 ?
Na5 As1 Na7 91.65(14) 1_545 1_545 ?
Na8 As1 Na7 79.03(14) 1_566 1_545 ?
Na6 As1 Na7 77.33(13) 2_745 1_545 ?
O2 As2 O15 115.2(4) . . ?
O2 As2 O30 114.3(4) . . ?
O15 As2 O30 113.9(4) . . ?
O2 As2 O22 111.4(4) . . ?
O15 As2 O22 103.4(4) . . ?
O30 As2 O22 96.5(4) . . ?
O2 As2 Na9 42.2(3) . 1_565 ?
O15 As2 Na9 146.1(3) . 1_565 ?
O30 As2 Na9 99.8(3) . 1_565 ?
O22 As2 Na9 74.5(3) . 1_565 ?
O2 As2 Na6 127.5(3) . 1_565 ?
O15 As2 Na6 116.7(3) . 1_565 ?
O30 As2 Na6 48.2(3) . 1_565 ?
O22 As2 Na6 48.3(3) . 1_565 ?
Na9 As2 Na6 87.62(13) 1_565 1_565 ?
O2 As2 Na11 126.6(3) . . ?
O15 As2 Na11 41.7(3) . . ?
O30 As2 Na11 119.1(3) . . ?
O22 As2 Na11 61.8(3) . . ?
Na9 As2 Na11 122.72(13) 1_565 . ?
Na6 As2 Na11 89.19(14) 1_565 . ?
O3 As3 O29 114.1(4) . . ?
O3 As3 O33 114.6(5) . . ?
O29 As3 O33 114.3(4) . . ?
O3 As3 O20 108.2(4) . . ?
O29 As3 O20 103.4(4) . . ?
O33 As3 O20 100.5(4) . . ?
O3 As3 Na8 122.6(3) . 1_566 ?
O29 As3 Na8 38.0(3) . 1_566 ?
O33 As3 Na8 122.7(3) . 1_566 ?
O20 As3 Na8 65.5(3) . 1_566 ?
O3 As3 Na5 42.1(3) . 1_545 ?
O29 As3 Na5 144.0(3) . 1_545 ?
O33 As3 Na5 101.5(3) . 1_545 ?
O20 As3 Na5 71.8(3) . 1_545 ?
Na8 As3 Na5 122.16(14) 1_566 1_545 ?
O3 As3 Na10 34.2(3) . 2_656 ?
O29 As3 Na10 88.4(3) . 2_656 ?
O33 As3 Na10 148.8(3) . 2_656 ?
O20 As3 Na10 94.3(3) . 2_656 ?
Na8 As3 Na10 88.49(14) 1_566 2_656 ?
Na5 As3 Na10 57.28(13) 1_545 2_656 ?
O3 As3 Na4 36.2(3) . 2_645 ?
O29 As3 Na4 99.0(3) . 2_645 ?
O33 As3 Na4 95.3(3) . 2_645 ?
O20 As3 Na4 144.1(3) . 2_645 ?
Na8 As3 Na4 129.46(14) 1_566 2_645 ?
Na5 As3 Na4 73.52(13) 1_545 2_645 ?
Na10 As3 Na4 58.53(14) 2_656 2_645 ?
O18 As4 O19 113.5(4) . . ?
O18 As4 O16 110.6(4) . . ?
O19 As4 O16 104.5(4) . . ?
O18 As4 O4 114.6(4) . . ?
O19 As4 O4 107.1(4) . . ?
O16 As4 O4 105.9(4) . . ?
O18 As4 Na9 133.2(3) . . ?
O19 As4 Na9 54.2(3) . . ?
O16 As4 Na9 50.7(3) . . ?
O4 As4 Na9 112.0(3) . . ?
O18 As4 Na6 43.2(3) . . ?
O19 As4 Na6 106.2(3) . . ?
O16 As4 Na6 71.9(3) . . ?
O4 As4 Na6 146.0(3) . . ?
Na9 As4 Na6 93.02(14) . . ?
O18 As4 Na2 137.9(3) . . ?
O19 As4 Na2 108.3(3) . . ?
O16 As4 Na2 62.2(3) . . ?
O4 As4 Na2 44.7(3) . . ?
Na9 As4 Na2 77.15(15) . . ?
Na6 As4 Na2 127.68(15) . . ?
O18 As4 Na1 38.0(3) . 1_545 ?
O19 As4 Na1 151.2(3) . 1_545 ?
O16 As4 Na1 93.5(3) . 1_545 ?
O4 As4 Na1 88.9(3) . 1_545 ?
Na9 As4 Na1 141.50(15) . 1_545 ?
Na6 As4 Na1 58.02(13) . 1_545 ?
Na2 As4 Na1 99.89(14) . 1_545 ?
O18 As4 Na10 142.5(3) . 1_544 ?
O19 As4 Na10 36.4(3) . 1_544 ?
O16 As4 Na10 101.2(3) . 1_544 ?
O4 As4 Na10 73.4(3) . 1_544 ?
Na9 As4 Na10 57.71(14) . 1_544 ?
Na6 As4 Na10 140.60(13) . 1_544 ?
Na2 As4 Na10 74.91(14) . 1_544 ?
Na1 As4 Na10 159.41(13) 1_545 1_544 ?
O18 As4 Na7 37.6(3) . 2_755 ?
O19 As4 Na7 96.6(3) . 2_755 ?
O16 As4 Na7 147.8(3) . 2_755 ?
O4 As4 Na7 90.4(3) . 2_755 ?
Na9 As4 Na7 146.68(13) . 2_755 ?
Na6 As4 Na7 79.08(13) . 2_755 ?
Na2 As4 Na7 132.85(15) . 2_755 ?
Na1 As4 Na7 58.59(13) 1_545 2_755 ?
Na10 As4 Na7 110.11(13) 1_544 2_755 ?
O1 As5 O12 115.6(4) . . ?
O1 As5 O23 114.9(4) . . ?
O12 As5 O23 111.9(4) . . ?
O1 As5 O22 109.3(4) . . ?
O12 As5 O22 104.5(4) . . ?
O23 As5 O22 98.7(4) . . ?
O1 As5 Na8 150.4(3) . 2_744 ?
O12 As5 Na8 88.7(3) . 2_744 ?
O23 As5 Na8 36.2(3) . 2_744 ?
O22 As5 Na8 78.1(3) . 2_744 ?
O1 As5 Na9 42.8(3) . 1_565 ?
O12 As5 Na9 148.5(3) . 1_565 ?
O23 As5 Na9 99.5(3) . 1_565 ?
O22 As5 Na9 73.0(3) . 1_565 ?
Na8 As5 Na9 120.40(13) 2_744 1_565 ?
O1 As5 Na11 124.8(3) . . ?
O12 As5 Na11 40.2(3) . . ?
O23 As5 Na11 120.3(3) . . ?
O22 As5 Na11 64.5(3) . . ?
Na8 As5 Na11 84.51(16) 2_744 . ?
Na9 As5 Na11 124.44(14) 1_565 . ?
O1 As5 Na12 35.5(3) . 1_565 ?
O12 As5 Na12 91.4(3) . 1_565 ?
O23 As5 Na12 150.2(3) . 1_565 ?
O22 As5 Na12 92.7(3) . 1_565 ?
Na8 As5 Na12 170.50(15) 2_744 1_565 ?
Na9 As5 Na12 57.83(14) 1_565 1_565 ?
Na11 As5 Na12 89.44(17) . 1_565 ?
O17 As6 O10 114.0(4) . . ?
O17 As6 O6 112.4(4) . . ?
O10 As6 O6 107.8(4) . . ?
O17 As6 O13 111.9(5) . . ?
O10 As6 O13 105.0(4) . . ?
O6 As6 O13 105.1(4) . . ?
O17 As6 Na5 131.3(3) . . ?
O10 As6 Na5 57.2(3) . . ?
O6 As6 Na5 115.7(3) . . ?
O13 As6 Na5 47.9(3) . . ?
O17 As6 Na1 40.2(3) . . ?
O10 As6 Na1 152.6(3) . . ?
O6 As6 Na1 82.6(3) . . ?
O13 As6 Na1 96.1(3) . . ?
Na5 As6 Na1 141.53(16) . . ?
O17 As6 Na2 139.8(3) . 1_565 ?
O10 As6 Na2 104.8(3) . 1_565 ?
O6 As6 Na2 42.1(3) . 1_565 ?
O13 As6 Na2 65.2(3) . 1_565 ?
Na5 As6 Na2 78.75(15) . 1_565 ?
Na1 As6 Na2 99.70(13) . 1_565 ?
O17 As6 Na7 38.1(3) . . ?
O10 As6 Na7 100.6(3) . . ?
O6 As6 Na7 147.0(3) . . ?
O13 As6 Na7 82.8(3) . . ?
Na5 As6 Na7 93.61(13) . . ?
Na1 As6 Na7 64.51(13) . . ?
Na2 As6 Na7 143.15(15) 1_565 . ?
O26 As7 O27 112.6(5) . . ?
O26 As7 O32 114.9(4) . . ?
O27 As7 O32 103.8(4) . . ?
O26 As7 O14 105.8(4) . . ?
O27 As7 O14 110.4(4) . . ?
O32 As7 O14 109.4(4) . . ?
O26 As7 Na4 66.0(3) . . ?
O27 As7 Na4 97.5(3) . . ?
O32 As7 Na4 155.7(3) . . ?
O14 As7 Na4 50.9(3) . . ?
O26 As7 Na8 103.1(4) . . ?
O27 As7 Na8 48.2(3) . . ?
O32 As7 Na8 65.3(3) . . ?
O14 As7 Na8 149.6(3) . . ?
Na4 As7 Na8 139.01(15) . . ?
O26 As7 Na9 36.5(4) . 2_634 ?
O27 As7 Na9 149.0(3) . 2_634 ?
O32 As7 Na9 95.4(3) . 2_634 ?
O14 As7 Na9 85.1(3) . 2_634 ?
Na4 As7 Na9 71.07(13) . 2_634 ?
Na8 As7 Na9 124.49(13) . 2_634 ?
O26 As7 Na3 147.1(3) . 2_744 ?
O27 As7 Na3 35.4(3) . 2_744 ?
O32 As7 Na3 87.8(3) . 2_744 ?
O14 As7 Na3 86.9(3) . 2_744 ?
Na4 As7 Na3 103.32(14) . 2_744 ?
Na8 As7 Na3 63.51(13) . 2_744 ?
Na9 As7 Na3 171.99(13) 2_634 2_744 ?
O40 As8 O39 109.9(9) . . ?
O40 As8 O37 140.4(8) . . ?
O39 As8 O37 55.1(8) . . ?
O40 As8 O11 108.0(7) . . ?
O39 As8 O11 108.9(6) . . ?
O37 As8 O11 111.6(6) . . ?
O40 As8 O36 60.8(8) . . ?
O39 As8 O36 142.2(8) . . ?
O37 As8 O36 106.5(8) . . ?
O11 As8 O36 108.8(7) . . ?
O40 As8 O41 113.5(8) . . ?
O39 As8 O41 114.4(9) . . ?
O37 As8 O41 59.9(8) . . ?
O11 As8 O41 101.6(7) . . ?
O36 As8 O41 53.5(8) . . ?
O40 As8 O38 55.7(8) . . ?
O39 As8 O38 55.7(8) . . ?
O37 As8 O38 105.9(8) . . ?
O11 As8 O38 112.5(6) . . ?
O36 As8 O38 111.5(7) . . ?
O41 As8 O38 145.9(8) . . ?
O40 As8 Na4 149.5(6) . . ?
O39 As8 Na4 96.0(6) . . ?
O37 As8 Na4 68.2(6) . . ?
O11 As8 Na4 46.2(3) . . ?
O36 As8 Na4 107.3(6) . . ?
O41 As8 Na4 66.8(6) . . ?
O38 As8 Na4 140.7(5) . . ?
O40 As8 Na11 65.8(6) . . ?
O39 As8 Na11 51.6(6) . . ?
O37 As8 Na11 79.6(6) . . ?
O11 As8 Na11 147.9(3) . . ?
O36 As8 Na11 95.6(6) . . ?
O41 As8 Na11 109.7(6) . . ?
O38 As8 Na11 36.8(5) . . ?
Na4 As8 Na11 144.43(15) . . ?
O40 As8 Na3 92.1(6) . 2_744 ?
O39 As8 Na3 37.0(6) . 2_744 ?
O37 As8 Na3 89.8(6) . 2_744 ?
O11 As8 Na3 85.1(3) . 2_744 ?
O36 As8 Na3 152.0(6) . 2_744 ?
O41 As8 Na3 149.4(6) . 2_744 ?
O38 As8 Na3 40.9(5) . 2_744 ?
Na4 As8 Na3 99.87(14) . 2_744 ?
Na11 As8 Na3 64.37(13) . 2_744 ?
O40 As8 Na5 89.9(6) . 2_655 ?
O39 As8 Na5 150.6(6) . 2_655 ?
O37 As8 Na5 95.7(6) . 2_655 ?
O11 As8 Na5 83.9(3) . 2_655 ?
O36 As8 Na5 33.9(6) . 2_655 ?
O41 As8 Na5 36.2(6) . 2_655 ?
O38 As8 Na5 144.5(5) . 2_655 ?
Na4 As8 Na5 73.46(13) . 2_655 ?
Na11 As8 Na5 126.07(13) . 2_655 ?
Na3 As8 Na5 168.93(13) 2_744 2_655 ?
O40 As8 Na12 113.6(6) . 1_565 ?
O39 As8 Na12 94.3(6) . 1_565 ?
O37 As8 Na12 44.0(6) . 1_565 ?
O11 As8 Na12 120.9(3) . 1_565 ?
O36 As8 Na12 62.7(6) . 1_565 ?
O41 As8 Na12 23.1(6) . 1_565 ?
O38 As8 Na12 125.2(5) . 1_565 ?
Na4 As8 Na12 78.86(15) . 1_565 ?
Na11 As8 Na12 88.44(15) . 1_565 ?
Na3 As8 Na12 131.25(15) 2_744 1_565 ?
Na5 As8 Na12 57.06(14) 2_655 1_565 ?
O17 Na1 O18 131.8(4) . 1_565 ?
O17 Na1 O8 145.5(4) . 2_755 ?
O18 Na1 O8 81.8(3) 1_565 2_755 ?
O17 Na1 O25 83.5(3) . . ?
O18 Na1 O25 83.6(3) 1_565 . ?
O8 Na1 O25 111.9(4) 2_755 . ?
O17 Na1 O15 87.6(3) . 2_755 ?
O18 Na1 O15 136.5(4) 1_565 2_755 ?
O8 Na1 O15 64.8(3) 2_755 2_755 ?
O25 Na1 O15 84.1(3) . 2_755 ?
O17 Na1 O24 84.1(3) . 2_755 ?
O18 Na1 O24 121.0(4) 1_565 2_755 ?
O8 Na1 O24 68.8(3) 2_755 2_755 ?
O25 Na1 O24 154.3(4) . 2_755 ?
O15 Na1 O24 73.0(3) 2_755 2_755 ?
O17 Na1 O24 87.0(3) . 1_565 ?
O18 Na1 O24 71.7(3) 1_565 1_565 ?
O8 Na1 O24 99.6(4) 2_755 1_565 ?
O25 Na1 O24 136.5(4) . 1_565 ?
O15 Na1 O24 137.9(4) 2_755 1_565 ?
O24 Na1 O24 64.9(4) 2_755 1_565 ?
O17 Na1 Na6 133.9(3) . 1_565 ?
O18 Na1 Na6 46.0(2) 1_565 1_565 ?
O8 Na1 Na6 72.3(3) 2_755 1_565 ?
O25 Na1 Na6 51.3(2) . 1_565 ?
O15 Na1 Na6 95.5(3) 2_755 1_565 ?
O24 Na1 Na6 140.7(3) 2_755 1_565 ?
O24 Na1 Na6 117.7(3) 1_565 1_565 ?
O17 Na1 U3 101.1(3) . 2_755 ?
O18 Na1 U3 121.8(3) 1_565 2_755 ?
O8 Na1 U3 45.2(2) 2_755 2_755 ?
O25 Na1 U3 131.2(3) . 2_755 ?
O15 Na1 U3 48.2(2) 2_755 2_755 ?
O24 Na1 U3 31.5(2) 2_755 2_755 ?
O24 Na1 U3 92.2(3) 1_565 2_755 ?
Na6 Na1 U3 115.01(18) 1_565 2_755 ?
O17 Na1 As6 26.6(2) . . ?
O18 Na1 As6 105.3(3) 1_565 . ?
O8 Na1 As6 170.0(3) 2_755 . ?
O25 Na1 As6 76.3(2) . . ?
O15 Na1 As6 111.9(2) 2_755 . ?
O24 Na1 As6 101.3(3) 2_755 . ?
O24 Na1 As6 76.5(2) 1_565 . ?
Na6 Na1 As6 117.64(18) 1_565 . ?
U3 Na1 As6 125.22(15) 2_755 . ?
O17 Na1 Na11 42.5(3) . 2_755 ?
O18 Na1 Na11 152.1(3) 1_565 2_755 ?
O8 Na1 Na11 112.5(3) 2_755 2_755 ?
O25 Na1 Na11 69.0(3) . 2_755 ?
O15 Na1 Na11 47.9(2) 2_755 2_755 ?
O24 Na1 Na11 86.8(3) 2_755 2_755 ?
O24 Na1 Na11 125.5(3) 1_565 2_755 ?
Na6 Na1 Na11 113.5(2) 1_565 2_755 ?
U3 Na1 Na11 82.11(16) 2_755 2_755 ?
As6 Na1 Na11 64.26(14) . 2_755 ?
O17 Na1 Na7 133.8(3) . 2_765 ?
O18 Na1 Na7 46.1(2) 1_565 2_765 ?
O8 Na1 Na7 60.1(3) 2_755 2_765 ?
O25 Na1 Na7 128.8(3) . 2_765 ?
O15 Na1 Na7 123.1(3) 2_755 2_765 ?
O24 Na1 Na7 75.0(3) 2_755 2_765 ?
O24 Na1 Na7 46.9(2) 1_565 2_765 ?
Na6 Na1 Na7 81.18(17) 1_565 2_765 ?
U3 Na1 Na7 81.83(15) 2_755 2_765 ?
As6 Na1 Na7 119.74(18) . 2_765 ?
Na11 Na1 Na7 161.8(2) 2_755 2_765 ?
O4 Na2 O6 80.9(3) . 1_545 ?
O4 Na2 O5 80.5(3) . 2_645 ?
O6 Na2 O5 160.9(4) 1_545 2_645 ?
O4 Na2 O2 165.1(4) . 2_645 ?
O6 Na2 O2 87.3(3) 1_545 2_645 ?
O5 Na2 O2 111.7(4) 2_645 2_645 ?
O4 Na2 O35 101.3(4) . 2_645 ?
O6 Na2 O35 107.9(4) 1_545 2_645 ?
O5 Na2 O35 80.1(4) 2_645 2_645 ?
O2 Na2 O35 73.5(4) 2_645 2_645 ?
O4 Na2 O31 110.7(3) . 2_645 ?
O6 Na2 O31 113.0(4) 1_545 2_645 ?
O5 Na2 O31 70.0(3) 2_645 2_645 ?
O2 Na2 O31 82.3(3) 2_645 2_645 ?
O35 Na2 O31 130.9(4) 2_645 2_645 ?
O4 Na2 O16 60.1(3) . . ?
O6 Na2 O16 62.1(3) 1_545 . ?
O5 Na2 O16 104.3(3) 2_645 . ?
O2 Na2 O16 121.7(4) 2_645 . ?
O35 Na2 O16 159.1(4) 2_645 . ?
O31 Na2 O16 68.7(3) 2_645 . ?
O4 Na2 As4 29.8(2) . . ?
O6 Na2 As4 72.6(2) 1_545 . ?
O5 Na2 As4 89.1(3) 2_645 . ?
O2 Na2 As4 151.7(3) 2_645 . ?
O35 Na2 As4 131.1(3) 2_645 . ?
O31 Na2 As4 87.3(2) 2_645 . ?
O16 Na2 As4 30.73(18) . . ?
O4 Na2 As6 74.2(2) . 1_545 ?
O6 Na2 As6 27.8(2) 1_545 1_545 ?
O5 Na2 As6 145.8(3) 2_645 1_545 ?
O2 Na2 As6 91.2(3) 2_645 1_545 ?
O35 Na2 As6 82.7(3) 2_645 1_545 ?
O31 Na2 As6 140.8(3) 2_645 1_545 ?
O16 Na2 As6 82.7(2) . 1_545 ?
As4 Na2 As6 80.36(13) . 1_545 ?
O4 Na2 U1 84.4(3) . 1_545 ?
O6 Na2 U1 32.6(2) 1_545 1_545 ?
O5 Na2 U1 140.0(3) 2_645 1_545 ?
O2 Na2 U1 90.7(3) 2_645 1_545 ?
O35 Na2 U1 139.4(3) 2_645 1_545 ?
O31 Na2 U1 81.3(2) 2_645 1_545 ?
O16 Na2 U1 37.38(18) . 1_545 ?
As4 Na2 U1 61.59(11) . 1_545 ?
As6 Na2 U1 60.03(10) 1_545 1_545 ?
O4 Na2 Na5 57.7(2) . 2_655 ?
O6 Na2 Na5 132.5(3) 1_545 2_655 ?
O5 Na2 Na5 35.2(3) 2_645 2_655 ?
O2 Na2 Na5 127.9(3) 2_645 2_655 ?
O35 Na2 Na5 63.9(3) 2_645 2_655 ?
O31 Na2 Na5 103.5(2) 2_645 2_655 ?
O16 Na2 Na5 108.0(2) . 2_655 ?
As4 Na2 Na5 80.13(14) . 2_655 ?
As6 Na2 Na5 110.71(19) 1_545 2_655 ?
U1 Na2 Na5 141.31(17) 1_545 2_655 ?
O4 Na2 U3 31.1(2) . . ?
O6 Na2 U3 79.0(3) 1_545 . ?
O5 Na2 U3 87.4(3) 2_645 . ?
O2 Na2 U3 137.2(3) 2_645 . ?
O35 Na2 U3 72.7(3) 2_645 . ?
O31 Na2 U3 140.3(2) 2_645 . ?
O16 Na2 U3 87.0(2) . . ?
As4 Na2 U3 59.24(10) . . ?
As6 Na2 U3 59.28(10) 1_545 . ?
U1 Na2 U3 98.33(13) 1_545 . ?
Na5 Na2 U3 53.59(12) 2_655 . ?
O33 Na3 O27 132.9(4) 1_554 2_744 ?
O33 Na3 O39 130.7(5) 1_554 2_744 ?
O27 Na3 O39 84.6(5) 2_744 2_744 ?
O33 Na3 O38 96.3(5) 1_554 2_744 ?
O27 Na3 O38 100.0(5) 2_744 2_744 ?
O39 Na3 O38 38.4(6) 2_744 2_744 ?
O33 Na3 O12 66.5(3) 1_554 . ?
O27 Na3 O12 111.1(3) 2_744 . ?
O39 Na3 O12 137.5(5) 2_744 . ?
O38 Na3 O12 148.5(5) 2_744 . ?
O33 Na3 O28 128.8(4) 1_554 2_744 ?
O27 Na3 O28 92.5(4) 2_744 2_744 ?
O39 Na3 O28 62.9(5) 2_744 2_744 ?
O38 Na3 O28 97.3(5) 2_744 2_744 ?
O12 Na3 O28 76.7(3) . 2_744 ?
O33 Na3 O21 79.7(3) 1_554 2_755 ?
O27 Na3 O21 67.1(3) 2_744 2_755 ?
O39 Na3 O21 92.3(5) 2_744 2_755 ?
O38 Na3 O21 66.8(5) 2_744 2_755 ?
O12 Na3 O21 130.2(3) . 2_755 ?
O28 Na3 O21 150.0(4) 2_744 2_755 ?
O33 Na3 O28 67.2(4) 1_554 . ?
O27 Na3 O28 159.3(4) 2_744 . ?
O39 Na3 O28 82.4(5) 2_744 . ?
O38 Na3 O28 79.6(5) 2_744 . ?
O12 Na3 O28 69.5(3) . . ?
O28 Na3 O28 67.2(4) 2_744 . ?
O21 Na3 O28 129.4(3) 2_755 . ?
O33 Na3 U4 43.4(2) 1_554 . ?
O27 Na3 U4 157.8(3) 2_744 . ?
O39 Na3 U4 113.6(4) 2_744 . ?
O38 Na3 U4 102.2(4) 2_744 . ?
O12 Na3 U4 46.96(19) . . ?
O28 Na3 U4 85.4(3) 2_744 . ?
O21 Na3 U4 121.8(3) 2_755 . ?
O28 Na3 U4 31.3(2) . . ?
O33 Na3 As8 122.7(3) 1_554 2_744 ?
O27 Na3 As8 74.9(2) 2_744 2_744 ?
O39 Na3 As8 24.5(4) 2_744 2_744 ?
O38 Na3 As8 28.0(4) 2_744 2_744 ?
O12 Na3 As8 161.9(3) . 2_744 ?
O28 Na3 As8 86.2(3) 2_744 2_744 ?
O21 Na3 As8 67.8(2) 2_755 2_744 ?
O28 Na3 As8 98.7(3) . 2_744 ?
U4 Na3 As8 126.86(16) . 2_744 ?
O33 Na3 As7 152.9(3) 1_554 2_744 ?
O27 Na3 As7 25.1(2) 2_744 2_744 ?
O39 Na3 As7 74.5(4) 2_744 2_744 ?
O38 Na3 As7 103.1(4) 2_744 2_744 ?
O12 Na3 As7 102.9(2) . 2_744 ?
O28 Na3 As7 67.5(3) 2_744 2_744 ?
O21 Na3 As7 90.7(2) 2_755 2_744 ?
O28 Na3 As7 134.6(3) . 2_744 ?
U4 Na3 As7 144.79(18) . 2_744 ?
As8 Na3 As7 75.13(11) 2_744 2_744 ?
O33 Na3 Na8 98.7(3) 1_554 2_744 ?
O27 Na3 Na8 43.2(2) 2_744 2_744 ?
O39 Na3 Na8 127.0(4) 2_744 2_744 ?
O38 Na3 Na8 137.4(4) 2_744 2_744 ?
O12 Na3 Na8 73.3(2) . 2_744 ?
O28 Na3 Na8 103.5(3) 2_744 2_744 ?
O21 Na3 Na8 77.1(2) 2_755 2_744 ?
O28 Na3 Na8 142.8(3) . 2_744 ?
U4 Na3 Na8 115.96(17) . 2_744 ?
As8 Na3 Na8 117.04(17) 2_744 2_744 ?
As7 Na3 Na8 54.30(12) 2_744 2_744 ?
O1 Na4 O3 111.7(4) 2_644 2_645 ?
O1 Na4 O14 85.5(3) 2_644 . ?
O3 Na4 O14 154.6(4) 2_645 . ?
O1 Na4 O11 166.4(4) 2_644 . ?
O3 Na4 O11 81.0(3) 2_645 . ?
O14 Na4 O11 84.2(3) . . ?
O1 Na4 O34 71.5(4) 2_644 2_644 ?
O3 Na4 O34 77.9(4) 2_645 2_644 ?
O14 Na4 O34 91.0(4) . 2_644 ?
O11 Na4 O34 117.5(4) . 2_644 ?
O1 Na4 O7 81.8(3) 2_644 2_645 ?
O3 Na4 O7 72.8(3) 2_645 2_645 ?
O14 Na4 O7 130.0(3) . 2_645 ?
O11 Na4 O7 98.2(4) . 2_645 ?
O34 Na4 O7 129.0(4) 2_644 2_645 ?
O1 Na4 O26 75.3(3) 2_644 . ?
O3 Na4 O26 141.5(4) 2_645 . ?
O14 Na4 O26 59.1(3) . . ?
O11 Na4 O26 91.8(3) . . ?
O34 Na4 O26 136.7(4) 2_644 . ?
O7 Na4 O26 70.8(3) 2_645 . ?
O1 Na4 As7 91.1(3) 2_644 . ?
O3 Na4 As7 153.9(3) 2_645 . ?
O14 Na4 As7 32.7(2) . . ?
O11 Na4 As7 75.5(2) . . ?
O34 Na4 As7 123.2(3) 2_644 . ?
O7 Na4 As7 99.3(3) 2_645 . ?
O26 Na4 As7 31.0(2) . . ?
O1 Na4 As8 151.9(3) 2_644 . ?
O3 Na4 As8 83.4(3) 2_645 . ?
O14 Na4 As8 73.7(2) . . ?
O11 Na4 As8 29.3(2) . . ?
O34 Na4 As8 89.9(3) 2_644 . ?
O7 Na4 As8 126.1(3) 2_645 . ?
O26 Na4 As8 108.1(3) . . ?
As7 Na4 As8 81.63(13) . . ?
O1 Na4 Na10 137.1(3) 2_644 1_544 ?
O3 Na4 Na10 41.8(3) 2_645 1_544 ?
O14 Na4 Na10 133.3(3) . 1_544 ?
O11 Na4 Na10 50.3(3) . 1_544 ?
O34 Na4 Na10 116.6(3) 2_644 1_544 ?
O7 Na4 Na10 60.1(2) 2_645 1_544 ?
O26 Na4 Na10 106.6(3) . 1_544 ?
As7 Na4 Na10 112.5(2) . 1_544 ?
As8 Na4 Na10 69.82(15) . 1_544 ?
O1 Na4 Na12 42.7(3) 2_644 2_634 ?
O3 Na4 Na12 133.5(3) 2_645 2_634 ?
O14 Na4 Na12 49.7(3) . 2_634 ?
O11 Na4 Na12 131.3(3) . 2_634 ?
O34 Na4 Na12 58.4(3) 2_644 2_634 ?
O7 Na4 Na12 122.0(3) 2_645 2_634 ?
O26 Na4 Na12 78.3(3) . 2_634 ?
As7 Na4 Na12 72.10(16) . 2_634 ?
As8 Na4 Na12 109.7(2) . 2_634 ?
Na10 Na4 Na12 175.0(2) 1_544 2_634 ?
O1 Na4 As3 87.7(3) 2_644 2_645 ?
O3 Na4 As3 24.2(2) 2_645 2_645 ?
O14 Na4 As3 162.6(3) . 2_645 ?
O11 Na4 As3 104.6(3) . 2_645 ?
O34 Na4 As3 71.6(3) 2_644 2_645 ?
O7 Na4 As3 64.6(2) 2_645 2_645 ?
O26 Na4 As3 134.0(3) . 2_645 ?
As7 Na4 As3 163.8(2) . 2_645 ?
As8 Na4 As3 106.55(15) . 2_645 ?
Na10 Na4 As3 59.61(13) 1_544 2_645 ?
Na12 Na4 As3 116.5(2) 2_634 2_645 ?
O36 Na5 O13 131.9(5) 2_655 . ?
O36 Na5 O41 37.8(6) 2_655 2_655 ?
O13 Na5 O41 132.8(5) . 2_655 ?
O36 Na5 O3 102.4(5) 2_655 1_565 ?
O13 Na5 O3 123.3(4) . 1_565 ?
O41 Na5 O3 78.9(5) 2_655 1_565 ?
O36 Na5 O5 115.5(5) 2_655 1_565 ?
O13 Na5 O5 90.1(4) . 1_565 ?
O41 Na5 O5 137.0(5) 2_655 1_565 ?
O3 Na5 O5 77.8(3) 1_565 1_565 ?
O36 Na5 O35 57.3(5) 2_655 2_655 ?
O13 Na5 O35 77.6(4) . 2_655 ?
O41 Na5 O35 85.5(5) 2_655 2_655 ?
O3 Na5 O35 159.1(4) 1_565 2_655 ?
O5 Na5 O35 105.3(4) 1_565 2_655 ?
O36 Na5 O10 111.1(5) 2_655 . ?
O13 Na5 O10 64.8(3) . . ?
O41 Na5 O10 79.4(5) 2_655 . ?
O3 Na5 O10 83.5(3) 1_565 . ?
O5 Na5 O10 132.4(4) 1_565 . ?
O35 Na5 O10 107.4(4) 2_655 . ?
O36 Na5 As6 126.7(5) 2_655 . ?
O13 Na5 As6 32.4(2) . . ?
O41 Na5 As6 106.6(5) 2_655 . ?
O3 Na5 As6 105.6(3) 1_565 . ?
O5 Na5 As6 114.2(3) 1_565 . ?
O35 Na5 As6 92.1(3) 2_655 . ?
O10 Na5 As6 32.44(19) . . ?
O36 Na5 Na10 83.4(4) 2_655 2_666 ?
O13 Na5 Na10 139.5(3) . 2_666 ?
O41 Na5 Na10 86.5(4) 2_655 2_666 ?
O3 Na5 Na10 44.1(3) 1_565 2_666 ?
O5 Na5 Na10 52.1(3) 1_565 2_666 ?
O35 Na5 Na10 121.6(4) 2_655 2_666 ?
O10 Na5 Na10 127.6(3) . 2_666 ?
As6 Na5 Na10 145.1(2) . 2_666 ?
O36 Na5 As1 143.5(5) 2_655 1_565 ?
O13 Na5 As1 71.2(3) . 1_565 ?
O41 Na5 As1 151.2(4) 2_655 1_565 ?
O3 Na5 As1 73.3(3) 1_565 1_565 ?
O5 Na5 As1 28.1(2) 1_565 1_565 ?
O35 Na5 As1 119.1(3) 2_655 1_565 ?
O10 Na5 As1 104.5(3) . 1_565 ?
As6 Na5 As1 88.29(13) . 1_565 ?
Na10 Na5 As1 68.32(15) 2_666 1_565 ?
O36 Na5 As3 129.4(4) 2_655 1_565 ?
O13 Na5 As3 95.8(3) . 1_565 ?
O41 Na5 As3 100.2(4) 2_655 1_565 ?
O3 Na5 As3 27.5(2) 1_565 1_565 ?
O5 Na5 As3 72.8(2) 1_565 1_565 ?
O35 Na5 As3 173.3(3) 2_655 1_565 ?
O10 Na5 As3 70.6(2) . 1_565 ?
As6 Na5 As3 82.96(13) . 1_565 ?
Na10 Na5 As3 62.67(14) 2_666 1_565 ?
As1 Na5 As3 56.43(9) 1_565 1_565 ?
O36 Na5 Na12 63.9(5) 2_655 2_645 ?
O13 Na5 Na12 95.6(3) . 2_645 ?
O41 Na5 Na12 37.8(5) 2_655 2_645 ?
O3 Na5 Na12 94.8(3) 1_565 2_645 ?
O5 Na5 Na12 172.3(3) 1_565 2_645 ?
O35 Na5 Na12 81.0(3) 2_655 2_645 ?
O10 Na5 Na12 47.2(3) . 2_645 ?
As6 Na5 Na12 69.32(18) . 2_645 ?
Na10 Na5 Na12 121.0(2) 2_666 2_645 ?
As1 Na5 Na12 151.1(2) 1_565 2_645 ?
As3 Na5 Na12 101.4(2) 1_565 2_645 ?
O18 Na6 O9 97.3(3) . 2_745 ?
O18 Na6 O22 106.1(4) . 1_545 ?
O9 Na6 O22 106.9(3) 2_745 1_545 ?
O18 Na6 O30 117.4(3) . 1_545 ?
O9 Na6 O30 144.9(4) 2_745 1_545 ?
O22 Na6 O30 60.4(3) 1_545 1_545 ?
O18 Na6 O25 81.9(3) . 1_545 ?
O9 Na6 O25 130.9(3) 2_745 1_545 ?
O22 Na6 O25 120.6(3) 1_545 1_545 ?
O30 Na6 O25 63.9(3) 1_545 1_545 ?
O18 Na6 O30 116.9(3) . 2_745 ?
O9 Na6 O30 64.3(3) 2_745 2_745 ?
O22 Na6 O30 136.8(3) 1_545 2_745 ?
O30 Na6 O30 101.3(3) 1_545 2_745 ?
O25 Na6 O30 72.5(3) 1_545 2_745 ?
O18 Na6 O25 172.3(4) . 2_745 ?
O9 Na6 O25 75.1(3) 2_745 2_745 ?
O22 Na6 O25 75.3(3) 1_545 2_745 ?
O30 Na6 O25 70.0(3) 1_545 2_745 ?
O25 Na6 O25 104.1(3) 1_545 2_745 ?
O30 Na6 O25 61.5(3) 2_745 2_745 ?
O18 Na6 Na1 46.6(2) . 1_545 ?
O9 Na6 Na1 96.5(3) 2_745 1_545 ?
O22 Na6 Na1 146.8(3) 1_545 1_545 ?
O30 Na6 Na1 110.7(3) 1_545 1_545 ?
O25 Na6 Na1 48.6(2) 1_545 1_545 ?
O30 Na6 Na1 74.6(2) 2_745 1_545 ?
O25 Na6 Na1 134.6(3) 2_745 1_545 ?
O18 Na6 As4 29.0(2) . . ?
O9 Na6 As4 122.0(3) 2_745 . ?
O22 Na6 As4 83.7(2) 1_545 . ?
O30 Na6 As4 90.5(2) 1_545 . ?
O25 Na6 As4 77.5(2) 1_545 . ?
O30 Na6 As4 138.3(3) 2_745 . ?
O25 Na6 As4 156.5(3) 2_745 . ?
Na1 Na6 As4 63.85(13) 1_545 . ?
O18 Na6 Na6 136.0(3) . 2_735 ?
O9 Na6 Na6 107.5(3) 2_745 2_735 ?
O22 Na6 Na6 100.8(3) 1_545 2_735 ?
O30 Na6 Na6 50.8(2) 1_545 2_735 ?
O25 Na6 Na6 54.3(2) 1_545 2_735 ?
O30 Na6 Na6 50.5(2) 2_745 2_735 ?
O25 Na6 Na6 49.8(2) 2_745 2_735 ?
Na1 Na6 Na6 93.9(2) 1_545 2_735 ?
As4 Na6 Na6 126.7(2) . 2_735 ?
O18 Na6 As2 116.4(3) . 1_545 ?
O9 Na6 As2 129.9(3) 2_745 1_545 ?
O22 Na6 As2 31.2(2) 1_545 1_545 ?
O30 Na6 As2 29.26(18) 1_545 1_545 ?
O25 Na6 As2 91.7(2) 1_545 1_545 ?
O30 Na6 As2 121.0(3) 2_745 1_545 ?
O25 Na6 As2 68.8(2) 2_745 1_545 ?
Na1 Na6 As2 133.57(18) 1_545 1_545 ?
As4 Na6 As2 87.73(13) . 1_545 ?
Na6 Na6 As2 73.77(19) 2_735 1_545 ?
O18 Na6 Na8 84.8(3) . 2_734 ?
O9 Na6 Na8 44.2(2) 2_745 2_734 ?
O22 Na6 Na8 70.0(2) 1_545 2_734 ?
O30 Na6 Na8 129.3(3) 1_545 2_734 ?
O25 Na6 Na8 165.0(3) 1_545 2_734 ?
O30 Na6 Na8 107.8(3) 2_745 2_734 ?
O25 Na6 Na8 88.6(2) 2_745 2_734 ?
Na1 Na6 Na8 116.6(2) 1_545 2_734 ?
As4 Na6 Na8 94.15(17) . 2_734 ?
Na6 Na6 Na8 137.7(3) 2_735 2_734 ?
As2 Na6 Na8 100.51(16) 1_545 2_734 ?
O38 Na7 O40 38.4(6) 2_755 2_755 ?
O38 Na7 O20 122.9(5) 2_755 1_565 ?
O40 Na7 O20 154.8(5) 2_755 1_565 ?
O38 Na7 O18 119.2(5) 2_755 2_755 ?
O40 Na7 O18 88.3(5) 2_755 2_755 ?
O20 Na7 O18 93.2(3) 1_565 2_755 ?
O38 Na7 O17 79.0(5) 2_755 . ?
O40 Na7 O17 93.9(5) 2_755 . ?
O20 Na7 O17 97.9(4) 1_565 . ?
O18 Na7 O17 147.9(4) 2_755 . ?
O38 Na7 O24 93.8(5) 2_755 2_755 ?
O40 Na7 O24 61.3(5) 2_755 2_755 ?
O20 Na7 O24 142.6(4) 1_565 2_755 ?
O18 Na7 O24 72.1(3) 2_755 2_755 ?
O17 Na7 O24 81.0(3) . 2_755 ?
O38 Na7 O21 67.1(4) 2_755 2_766 ?
O40 Na7 O21 79.7(5) 2_755 2_766 ?
O20 Na7 O21 75.9(3) 1_565 2_766 ?
O18 Na7 O21 79.3(3) 2_755 2_766 ?
O17 Na7 O21 132.6(4) . 2_766 ?
O24 Na7 O21 131.3(4) 2_755 2_766 ?
O38 Na7 Na1 140.4(4) 2_755 2_765 ?
O40 Na7 Na1 102.4(5) 2_755 2_765 ?
O20 Na7 Na1 95.9(3) 1_565 2_765 ?
O18 Na7 Na1 43.6(2) 2_755 2_765 ?
O17 Na7 Na1 105.1(3) . 2_765 ?
O24 Na7 Na1 49.6(3) 2_755 2_765 ?
O21 Na7 Na1 122.2(3) 2_766 2_765 ?
O38 Na7 As1 150.7(4) 2_755 1_565 ?
O40 Na7 As1 162.6(5) 2_755 1_565 ?
O20 Na7 As1 27.9(2) 1_565 1_565 ?
O18 Na7 As1 74.7(2) 2_755 1_565 ?
O17 Na7 As1 102.6(3) . 1_565 ?
O24 Na7 As1 115.4(3) 2_755 1_565 ?
O21 Na7 As1 93.0(2) 2_766 1_565 ?
Na1 Na7 As1 68.07(14) 2_765 1_565 ?
O38 Na7 Na11 39.2(4) 2_755 2_755 ?
O40 Na7 Na11 59.7(5) 2_755 2_755 ?
O20 Na7 Na11 119.8(3) 1_565 2_755 ?
O18 Na7 Na11 146.5(3) 2_755 2_755 ?
O17 Na7 Na11 40.1(3) . 2_755 ?
O24 Na7 Na11 83.2(3) 2_755 2_755 ?
O21 Na7 Na11 102.2(3) 2_766 2_755 ?
Na1 Na7 Na11 129.0(2) 2_765 2_755 ?
As1 Na7 Na11 137.7(2) 1_565 2_755 ?
O38 Na7 As4 95.6(4) 2_755 2_755 ?
O40 Na7 As4 64.6(4) 2_755 2_755 ?
O20 Na7 As4 112.5(3) 1_565 2_755 ?
O18 Na7 As4 24.1(2) 2_755 2_755 ?
O17 Na7 As4 146.1(3) . 2_755 ?
O24 Na7 As4 65.9(3) 2_755 2_755 ?
O21 Na7 As4 71.8(2) 2_766 2_755 ?
Na1 Na7 As4 58.88(13) 2_765 2_755 ?
As1 Na7 As4 98.14(15) 1_565 2_755 ?
Na11 Na7 As4 124.04(19) 2_755 2_755 ?
O38 Na7 As6 96.7(4) 2_755 . ?
O40 Na7 As6 117.5(5) 2_755 . ?
O20 Na7 As6 74.9(3) 1_565 . ?
O18 Na7 As6 142.2(3) 2_755 . ?
O17 Na7 As6 23.8(2) . . ?
O24 Na7 As6 95.6(3) 2_755 . ?
O21 Na7 As6 129.5(3) 2_766 . ?
Na1 Na7 As6 101.03(17) 2_765 . ?
As1 Na7 As6 79.28(12) 1_565 . ?
Na11 Na7 As6 60.55(15) 2_755 . ?
As4 Na7 As6 158.42(17) 2_755 . ?
O29 Na8 O23 117.4(4) 1_544 2_744 ?
O29 Na8 O9 105.9(4) 1_544 1_544 ?
O23 Na8 O9 124.6(4) 2_744 1_544 ?
O29 Na8 O27 71.3(3) 1_544 . ?
O23 Na8 O27 116.6(4) 2_744 . ?
O9 Na8 O27 108.6(4) 1_544 . ?
O29 Na8 O32 116.9(3) 1_544 . ?
O23 Na8 O32 118.5(4) 2_744 . ?
O9 Na8 O32 61.6(3) 1_544 . ?
O27 Na8 O32 59.1(3) . . ?
O29 Na8 As7 86.6(3) 1_544 . ?
O23 Na8 As7 134.1(3) 2_744 . ?
O9 Na8 As7 78.1(2) 1_544 . ?
O27 Na8 As7 31.4(2) . . ?
O32 Na8 As7 31.99(18) . . ?
O29 Na8 As3 26.9(2) 1_544 1_544 ?
O23 Na8 As3 123.8(3) 2_744 1_544 ?
O9 Na8 As3 83.1(2) 1_544 1_544 ?
O27 Na8 As3 91.8(3) . 1_544 ?
O32 Na8 As3 117.8(2) . 1_544 ?
As7 Na8 As3 95.73(14) . 1_544 ?
O29 Na8 As1 81.4(3) 1_544 1_544 ?
O23 Na8 As1 130.9(3) 2_744 1_544 ?
O9 Na8 As1 27.5(2) 1_544 1_544 ?
O27 Na8 As1 112.3(3) . 1_544 ?
O32 Na8 As1 83.7(2) . 1_544 ?
As7 Na8 As1 88.63(14) . 1_544 ?
As3 Na8 As1 56.47(9) 1_544 1_544 ?
O29 Na8 As5 138.9(3) 1_544 2_744 ?
O23 Na8 As5 25.8(2) 2_744 2_744 ?
O9 Na8 As5 113.3(3) 1_544 2_744 ?
O27 Na8 As5 105.7(3) . 2_744 ?
O32 Na8 As5 92.7(2) . 2_744 ?
As7 Na8 As5 112.29(17) . 2_744 ?
As3 Na8 As5 149.5(2) 1_544 2_744 ?
As1 Na8 As5 132.56(16) 1_544 2_744 ?
O29 Na8 Na6 138.5(3) 1_544 2_734 ?
O23 Na8 Na6 79.9(3) 2_744 2_734 ?
O9 Na8 Na6 44.8(2) 1_544 2_734 ?
O27 Na8 Na6 137.5(3) . 2_734 ?
O32 Na8 Na6 78.5(2) . 2_734 ?
As7 Na8 Na6 108.49(19) . 2_734 ?
As3 Na8 Na6 111.65(17) 1_544 2_734 ?
As1 Na8 Na6 61.29(13) 1_544 2_734 ?
As5 Na8 Na6 71.61(14) 2_744 2_734 ?
O29 Na8 Na3 95.4(3) 1_544 2_744 ?
O23 Na8 Na3 76.3(3) 2_744 2_744 ?
O9 Na8 Na3 133.5(3) 1_544 2_744 ?
O27 Na8 Na3 40.9(2) . 2_744 ?
O32 Na8 Na3 71.9(2) . 2_744 ?
As7 Na8 Na3 62.20(13) . 2_744 ?
As3 Na8 Na3 121.96(18) 1_544 2_744 ?
As1 Na8 Na3 150.8(2) 1_544 2_744 ?
As5 Na8 Na3 65.97(13) 2_744 2_744 ?
Na6 Na8 Na3 126.0(2) 2_734 2_744 ?
O29 Na8 U2 36.4(2) 1_544 1_544 ?
O23 Na8 U2 111.6(3) 2_744 1_544 ?
O9 Na8 U2 123.7(3) 1_544 1_544 ?
O27 Na8 U2 38.5(2) . 1_544 ?
O32 Na8 U2 95.7(2) . 1_544 ?
As7 Na8 U2 64.23(9) . 1_544 ?
As3 Na8 U2 62.16(9) 1_544 1_544 ?
As1 Na8 U2 108.53(14) 1_544 1_544 ?
As5 Na8 U2 118.89(14) 2_744 1_544 ?
Na6 Na8 U2 168.52(19) 2_734 1_544 ?
Na3 Na8 U2 59.91(12) 2_744 1_544 ?
O26 Na9 O2 136.2(4) 2_634 1_545 ?
O26 Na9 O16 135.1(4) 2_634 . ?
O2 Na9 O16 87.2(3) 1_545 . ?
O26 Na9 O1 84.7(3) 2_634 1_545 ?
O2 Na9 O1 77.9(3) 1_545 1_545 ?
O16 Na9 O1 122.9(4) . 1_545 ?
O26 Na9 O31 80.6(3) 2_634 2_645 ?
O2 Na9 O31 97.1(3) 1_545 2_645 ?
O16 Na9 O31 83.3(3) . 2_645 ?
O1 Na9 O31 152.6(4) 1_545 2_645 ?
O26 Na9 O19 85.6(3) 2_634 . ?
O2 Na9 O19 131.9(4) 1_545 . ?
O16 Na9 O19 64.5(3) . . ?
O1 Na9 O19 85.8(3) 1_545 . ?
O31 Na9 O19 115.7(3) 2_645 . ?
O26 Na9 As4 110.1(3) 2_634 . ?
O2 Na9 As4 113.4(3) 1_545 . ?
O16 Na9 As4 32.5(2) . . ?
O1 Na9 As4 108.2(3) 1_545 . ?
O31 Na9 As4 98.6(2) 2_645 . ?
O19 Na9 As4 32.20(17) . . ?
O26 Na9 Na10 42.9(3) 2_634 1_544 ?
O2 Na9 Na10 176.9(3) 1_545 1_544 ?
O16 Na9 Na10 94.4(3) . 1_544 ?
O1 Na9 Na10 99.0(3) 1_545 1_544 ?
O31 Na9 Na10 85.8(3) 2_645 1_544 ?
O19 Na9 Na10 47.1(2) . 1_544 ?
As4 Na9 Na10 67.24(15) . 1_544 ?
O26 Na9 Na12 89.3(3) 2_634 . ?
O2 Na9 Na12 50.6(2) 1_545 . ?
O16 Na9 Na12 135.6(3) . . ?
O1 Na9 Na12 45.0(3) 1_545 . ?
O31 Na9 Na12 111.5(3) 2_645 . ?
O19 Na9 Na12 130.8(3) . . ?
As4 Na9 Na12 146.7(2) . . ?
Na10 Na9 Na12 127.1(2) 1_544 . ?
O26 Na9 As2 153.3(3) 2_634 1_545 ?
O2 Na9 As2 27.3(2) 1_545 1_545 ?
O16 Na9 As2 70.6(2) . 1_545 ?
O1 Na9 As2 71.7(2) 1_545 1_545 ?
O31 Na9 As2 115.1(3) 2_645 1_545 ?
O19 Na9 As2 104.5(2) . 1_545 ?
As4 Na9 As2 89.60(14) . 1_545 ?
Na10 Na9 As2 151.5(2) 1_544 1_545 ?
Na12 Na9 As2 65.21(16) . 1_545 ?
O26 Na9 As5 106.4(3) 2_634 1_545 ?
O2 Na9 As5 73.1(2) 1_545 1_545 ?
O16 Na9 As5 95.9(3) . 1_545 ?
O1 Na9 As5 27.0(2) 1_545 1_545 ?
O31 Na9 As5 170.2(3) 2_645 1_545 ?
O19 Na9 As5 72.2(2) . 1_545 ?
As4 Na9 As5 85.61(13) . 1_545 ?
Na10 Na9 As5 104.03(18) 1_544 1_545 ?
Na12 Na9 As5 62.52(15) . 1_545 ?
As2 Na9 As5 55.78(9) 1_545 1_545 ?
O26 Na9 As7 24.7(2) 2_634 2_634 ?
O2 Na9 As7 112.4(3) 1_545 2_634 ?
O16 Na9 As7 151.7(3) . 2_634 ?
O1 Na9 As7 82.6(2) 1_545 2_634 ?
O31 Na9 As7 74.4(2) 2_645 2_634 ?
O19 Na9 As7 109.9(2) . 2_634 ?
As4 Na9 As7 134.15(18) . 2_634 ?
Na10 Na9 As7 67.08(14) 1_544 2_634 ?
Na12 Na9 As7 70.40(16) . 2_634 ?
As2 Na9 As7 134.97(16) 1_545 2_634 ?
As5 Na9 As7 108.97(13) 1_545 2_634 ?
O26 Na10 O3 121.8(4) 2_645 2_656 ?
O26 Na10 O19 92.1(4) 2_645 1_566 ?
O3 Na10 O19 145.9(4) 2_656 1_566 ?
O26 Na10 O5 95.5(4) 2_645 2_656 ?
O3 Na10 O5 76.9(3) 2_656 2_656 ?
O19 Na10 O5 106.0(4) 1_566 2_656 ?
O26 Na10 O11 140.7(4) 2_645 1_566 ?
O3 Na10 O11 80.1(4) 2_656 1_566 ?
O19 Na10 O11 69.8(3) 1_566 1_566 ?
O5 Na10 O11 122.6(3) 2_656 1_566 ?
O26 Na10 O7 78.8(3) 2_645 . ?
O3 Na10 O7 114.6(4) 2_656 . ?
O19 Na10 O7 64.6(3) 1_566 . ?
O5 Na10 O7 168.5(4) 2_656 . ?
O11 Na10 O7 61.9(3) 1_566 . ?
O26 Na10 Na5 140.9(4) 2_645 2_666 ?
O3 Na10 Na5 47.4(3) 2_656 2_666 ?
O19 Na10 Na5 109.1(3) 1_566 2_666 ?
O5 Na10 Na5 47.8(3) 2_656 2_666 ?
O11 Na10 Na5 78.4(3) 1_566 2_666 ?
O7 Na10 Na5 139.8(3) . 2_666 ?
O26 Na10 Na9 45.8(3) 2_645 1_566 ?
O3 Na10 Na9 159.7(3) 2_656 1_566 ?
O19 Na10 Na9 51.2(2) 1_566 1_566 ?
O5 Na10 Na9 87.8(3) 2_656 1_566 ?
O11 Na10 Na9 119.8(3) 1_566 1_566 ?
O7 Na10 Na9 81.0(2) . 1_566 ?
Na5 Na10 Na9 128.0(2) 2_666 1_566 ?
O26 Na10 Na4 125.1(3) 2_645 1_566 ?
O3 Na10 Na4 44.5(3) 2_656 1_566 ?
O19 Na10 Na4 114.3(3) 1_566 1_566 ?
O5 Na10 Na4 119.3(3) 2_656 1_566 ?
O11 Na10 Na4 46.5(2) 1_566 1_566 ?
O7 Na10 Na4 71.9(2) . 1_566 ?
Na5 Na10 Na4 76.28(19) 2_666 1_566 ?
Na9 Na10 Na4 152.9(2) 1_566 1_566 ?
O26 Na10 As3 98.7(3) 2_645 2_656 ?
O3 Na10 As3 24.2(2) 2_656 2_656 ?
O19 Na10 As3 168.7(3) 1_566 2_656 ?
O5 Na10 As3 69.7(2) 2_656 2_656 ?
O11 Na10 As3 103.3(3) 1_566 2_656 ?
O7 Na10 As3 120.8(3) . 2_656 ?
Na5 Na10 As3 60.05(14) 2_666 2_656 ?
Na9 Na10 As3 136.9(2) 1_566 2_656 ?
Na4 Na10 As3 61.85(14) 1_566 2_656 ?
O26 Na10 U2 100.7(3) 2_645 . ?
O3 Na10 U2 118.0(3) 2_656 . ?
O19 Na10 U2 43.5(2) 1_566 . ?
O5 Na10 U2 145.4(3) 2_656 . ?
O11 Na10 U2 42.3(2) 1_566 . ?
O7 Na10 U2 29.98(18) . . ?
Na5 Na10 U2 117.45(19) 2_666 . ?
Na9 Na10 U2 82.04(15) 1_566 . ?
Na4 Na10 U2 74.85(15) 1_566 . ?
As3 Na10 U2 136.18(18) 2_656 . ?
O26 Na10 As4 100.8(3) 2_645 1_566 ?
O3 Na10 As4 133.7(3) 2_656 1_566 ?
O19 Na10 As4 24.50(18) 1_566 1_566 ?
O5 Na10 As4 82.3(3) 2_656 1_566 ?
O11 Na10 As4 77.2(2) 1_566 1_566 ?
O7 Na10 As4 88.9(2) . 1_566 ?
Na5 Na10 As4 88.56(17) 2_666 1_566 ?
Na9 Na10 As4 55.04(13) 1_566 1_566 ?
Na4 Na10 As4 123.38(19) 1_566 1_566 ?
As3 Na10 As4 147.15(18) 2_656 1_566 ?
U2 Na10 As4 64.74(10) . 1_566 ?
O38 Na11 O17 86.3(5) . 2_755 ?
O38 Na11 O12 101.3(5) . . ?
O17 Na11 O12 168.8(4) 2_755 . ?
O38 Na11 O28 88.2(5) . 2_744 ?
O17 Na11 O28 88.5(4) 2_755 2_744 ?
O12 Na11 O28 83.6(4) . 2_744 ?
O38 Na11 O15 87.2(5) . . ?
O17 Na11 O15 88.6(3) 2_755 . ?
O12 Na11 O15 99.9(3) . . ?
O28 Na11 O15 174.7(4) 2_744 . ?
O38 Na11 O39 35.8(5) . . ?
O17 Na11 O39 120.8(5) 2_755 . ?
O12 Na11 O39 65.7(4) . . ?
O28 Na11 O39 80.8(5) 2_744 . ?
O15 Na11 O39 97.0(5) . . ?
O38 Na11 Na1 98.1(4) . 2_755 ?
O17 Na11 Na1 44.1(3) 2_755 2_755 ?
O12 Na11 Na1 140.7(3) . 2_755 ?
O28 Na11 Na1 131.0(3) 2_744 2_755 ?
O15 Na11 Na1 47.3(2) . 2_755 ?
O39 Na11 Na1 128.8(4) . 2_755 ?
O38 Na11 As5 115.3(5) . . ?
O17 Na11 As5 153.6(3) 2_755 . ?
O12 Na11 As5 26.7(2) . . ?
O28 Na11 As5 106.3(3) 2_744 . ?
O15 Na11 As5 78.1(2) . . ?
O39 Na11 As5 83.7(4) . . ?
Na1 Na11 As5 114.10(18) 2_755 . ?
O38 Na11 As8 27.6(4) . . ?
O17 Na11 As8 107.7(3) 2_755 . ?
O12 Na11 As8 82.2(3) . . ?
O28 Na11 As8 105.7(3) 2_744 . ?
O15 Na11 As8 71.1(2) . . ?
O39 Na11 As8 28.3(4) . . ?
Na1 Na11 As8 101.23(19) 2_755 . ?
As5 Na11 As8 89.64(15) . . ?
O38 Na11 As2 106.6(5) . . ?
O17 Na11 As2 106.7(3) 2_755 . ?
O12 Na11 As2 79.2(2) . . ?
O28 Na11 As2 159.2(4) 2_744 . ?
O15 Na11 As2 26.0(2) . . ?
O39 Na11 As2 102.4(4) . . ?
Na1 Na11 As2 62.54(13) 2_755 . ?
As5 Na11 As2 54.41(9) . . ?
As8 Na11 As2 83.65(15) . . ?
O38 Na11 Na7 42.0(4) . 2_755 ?
O17 Na11 Na7 44.6(3) 2_755 2_755 ?
O12 Na11 Na7 143.3(3) . 2_755 ?
O28 Na11 Na7 91.9(3) 2_744 2_755 ?
O15 Na11 Na7 82.9(3) . 2_755 ?
O39 Na11 Na7 77.6(4) . 2_755 ?
Na1 Na11 Na7 64.65(16) 2_755 2_755 ?
As5 Na11 Na7 151.5(2) . 2_755 ?
As8 Na11 Na7 63.96(15) . 2_755 ?
As2 Na11 Na7 108.92(19) . 2_755 ?
O38 Na11 Na3 40.5(4) . 2_744 ?
O17 Na11 Na3 92.1(3) 2_755 2_744 ?
O12 Na11 Na3 88.5(3) . 2_744 ?
O28 Na11 Na3 48.3(3) 2_744 2_744 ?
O15 Na11 Na3 127.4(3) . 2_744 ?
O39 Na11 Na3 40.5(4) . 2_744 ?
Na1 Na11 Na3 127.0(2) 2_755 2_744 ?
As5 Na11 Na3 114.09(18) . 2_744 ?
As8 Na11 Na3 58.74(13) . 2_744 ?
As2 Na11 Na3 141.8(2) . 2_744 ?
Na7 Na11 Na3 62.57(16) 2_755 2_744 ?
O41 Na12 O1 126.2(6) 1_545 1_545 ?
O41 Na12 O10 88.2(6) 1_545 2_645 ?
O1 Na12 O10 144.6(5) 1_545 2_645 ?
O41 Na12 O2 104.4(6) 1_545 1_545 ?
O1 Na12 O2 76.1(3) 1_545 1_545 ?
O10 Na12 O2 105.4(4) 2_645 1_545 ?
O41 Na12 O37 40.1(6) 1_545 1_545 ?
O1 Na12 O37 89.3(5) 1_545 1_545 ?
O10 Na12 O37 120.1(5) 2_645 1_545 ?
O2 Na12 O37 113.8(5) 1_545 1_545 ?
O41 Na12 O14 136.0(6) 1_545 2_634 ?
O1 Na12 O14 80.9(4) 1_545 2_634 ?
O10 Na12 O14 66.7(3) 2_645 2_634 ?
O2 Na12 O14 116.6(4) 1_545 2_634 ?
O37 Na12 O14 124.2(5) 1_545 2_634 ?
O41 Na12 O34 73.8(6) 1_545 2_634 ?
O1 Na12 O34 114.5(4) 1_545 2_634 ?
O10 Na12 O34 63.3(3) 2_645 2_634 ?
O2 Na12 O34 168.4(4) 1_545 2_634 ?
O37 Na12 O34 72.5(5) 1_545 2_634 ?
O14 Na12 O34 62.9(3) 2_634 2_634 ?
O41 Na12 Na9 148.3(6) 1_545 . ?
O1 Na12 Na9 47.5(2) 1_545 . ?
O10 Na12 Na9 108.1(3) 2_645 . ?
O2 Na12 Na9 45.8(2) 1_545 . ?
O37 Na12 Na9 131.8(5) 1_545 . ?
O14 Na12 Na9 75.7(3) 2_634 . ?
O34 Na12 Na9 137.8(4) 2_634 . ?
O41 Na12 Na5 44.3(5) 1_545 2_645 ?
O1 Na12 Na5 162.2(4) 1_545 2_645 ?
O10 Na12 Na5 50.6(3) 2_645 2_645 ?
O2 Na12 Na5 91.3(3) 1_545 2_645 ?
O37 Na12 Na5 84.3(4) 1_545 2_645 ?
O14 Na12 Na5 116.4(3) 2_634 2_645 ?
O34 Na12 Na5 79.3(3) 2_634 2_645 ?
Na9 Na12 Na5 129.4(2) . 2_645 ?
O41 Na12 Na4 131.4(5) 1_545 2_634 ?
O1 Na12 Na4 42.1(3) 1_545 2_634 ?
O10 Na12 Na4 111.0(3) 2_645 2_634 ?
O2 Na12 Na4 111.9(3) 1_545 2_634 ?
O37 Na12 Na4 94.4(4) 1_545 2_634 ?
O14 Na12 Na4 45.2(2) 2_634 2_634 ?
O34 Na12 Na4 76.3(3) 2_634 2_634 ?
Na9 Na12 Na4 68.77(19) . 2_634 ?
Na5 Na12 Na4 154.8(3) 2_645 2_634 ?
O41 Na12 U4 96.2(5) 1_545 2_634 ?
O1 Na12 U4 116.0(3) 1_545 2_634 ?
O10 Na12 U4 43.2(2) 2_645 2_634 ?
O2 Na12 U4 142.2(3) 1_545 2_634 ?
O37 Na12 U4 102.4(4) 1_545 2_634 ?
O14 Na12 U4 40.8(2) 2_634 2_634 ?
O34 Na12 U4 30.0(2) 2_634 2_634 ?
Na9 Na12 U4 114.4(2) . 2_634 ?
Na5 Na12 U4 81.62(16) 2_645 2_634 ?
Na4 Na12 U4 74.10(17) 2_634 2_634 ?
O41 Na12 As5 104.5(6) 1_545 1_545 ?
O1 Na12 As5 23.9(2) 1_545 1_545 ?
O10 Na12 As5 167.1(3) 2_645 1_545 ?
O2 Na12 As5 69.5(2) 1_545 1_545 ?
O37 Na12 As5 72.4(4) 1_545 1_545 ?
O14 Na12 As5 104.3(3) 2_634 1_545 ?
O34 Na12 As5 122.1(3) 2_634 1_545 ?
Na9 Na12 As5 59.65(14) . 1_545 ?
Na5 Na12 As5 139.3(3) 2_645 1_545 ?
Na4 Na12 As5 62.24(15) 2_634 1_545 ?
U4 Na12 As5 135.1(2) 2_634 1_545 ?
As5 O1 Na4 128.7(5) . 2_644 ?
As5 O1 Na12 120.6(5) . 1_565 ?
Na4 O1 Na12 95.2(4) 2_644 1_565 ?
As5 O1 Na9 110.3(4) . 1_565 ?
Na4 O1 Na9 106.5(4) 2_644 1_565 ?
Na12 O1 Na9 87.5(3) 1_565 1_565 ?
As2 O2 Na9 110.5(5) . 1_565 ?
As2 O2 Na2 119.5(4) . 2_645 ?
Na9 O2 Na2 111.5(4) 1_565 2_645 ?
As2 O2 Na12 114.8(4) . 1_565 ?
Na9 O2 Na12 83.7(3) 1_565 1_565 ?
Na2 O2 Na12 111.3(4) 2_645 1_565 ?
As3 O3 Na10 121.7(5) . 2_656 ?
As3 O3 Na4 119.6(5) . 2_645 ?
Na10 O3 Na4 93.7(4) 2_656 2_645 ?
As3 O3 Na5 110.4(4) . 1_545 ?
Na10 O3 Na5 88.5(4) 2_656 1_545 ?
Na4 O3 Na5 118.4(4) 2_645 1_545 ?
As4 O4 U3 131.5(4) . . ?
As4 O4 Na2 105.5(4) . . ?
U3 O4 Na2 116.0(4) . . ?
As1 O5 Na5 107.4(5) . 1_545 ?
As1 O5 Na2 120.5(5) . 2_645 ?
Na5 O5 Na2 109.5(4) 1_545 2_645 ?
As1 O5 Na10 119.3(5) . 2_656 ?
Na5 O5 Na10 80.1(3) 1_545 2_656 ?
Na2 O5 Na10 111.8(4) 2_645 2_656 ?
As6 O6 U1 136.4(5) . . ?
As6 O6 Na2 110.1(5) . 1_565 ?
U1 O6 Na2 111.7(4) . 1_565 ?
U2 O7 Na4 138.6(5) . 2_645 ?
U2 O7 Na10 97.2(3) . . ?
Na4 O7 Na10 100.7(3) 2_645 . ?
As1 O8 U3 130.6(5) . . ?
As1 O8 Na1 141.0(5) . 2_755 ?
U3 O8 Na1 88.3(3) . 2_755 ?
As1 O9 Na8 111.6(4) . 1_566 ?
As1 O9 Na6 114.7(4) . 2_745 ?
Na8 O9 Na6 90.9(3) 1_566 2_745 ?
As1 O9 U1 122.7(4) . . ?
Na8 O9 U1 119.5(3) 1_566 . ?
Na6 O9 U1 89.3(3) 2_745 . ?
As6 O10 U4 134.2(5) . 1_566 ?
As6 O10 Na12 123.9(4) . 2_645 ?
U4 O10 Na12 90.8(3) 1_566 2_645 ?
As6 O10 Na5 90.4(4) . . ?
U4 O10 Na5 126.4(4) 1_566 . ?
Na12 O10 Na5 82.2(3) 2_645 . ?
As8 O11 U2 127.4(5) . 1_544 ?
As8 O11 Na4 104.5(4) . . ?
U2 O11 Na4 120.1(4) 1_544 . ?
As8 O11 Na10 124.9(4) . 1_544 ?
U2 O11 Na10 88.8(3) 1_544 1_544 ?
Na4 O11 Na10 83.2(3) . 1_544 ?
As5 O12 Na11 113.1(4) . . ?
As5 O12 U4 120.2(4) . . ?
Na11 O12 U4 115.4(4) . . ?
As5 O12 Na3 121.1(4) . . ?
Na11 O12 Na3 98.4(3) . . ?
U4 O12 Na3 83.8(3) . . ?
As6 O13 U3 133.6(5) . 1_565 ?
As6 O13 Na5 99.7(4) . . ?
U3 O13 Na5 126.1(4) 1_565 . ?
As7 O14 U4 130.1(5) . . ?
As7 O14 Na4 96.4(4) . . ?
U4 O14 Na4 123.9(4) . . ?
As7 O14 Na12 125.2(4) . 2_634 ?
U4 O14 Na12 89.6(3) . 2_634 ?
Na4 O14 Na12 85.1(3) . 2_634 ?
As2 O15 Na1 117.4(4) . 2_755 ?
As2 O15 U3 122.4(4) . . ?
Na1 O15 U3 83.8(3) 2_755 . ?
As2 O15 Na11 112.3(4) . . ?
Na1 O15 Na11 84.8(3) 2_755 . ?
U3 O15 Na11 123.0(4) . . ?
As4 O16 U1 132.0(4) . 1_545 ?
As4 O16 Na9 96.8(4) . . ?
U1 O16 Na9 130.6(4) 1_545 . ?
As4 O16 Na2 87.1(3) . . ?
U1 O16 Na2 93.4(3) 1_545 . ?
Na9 O16 Na2 96.5(3) . . ?
As6 O17 Na11 131.1(5) . 2_755 ?
As6 O17 Na1 113.2(4) . . ?
Na11 O17 Na1 93.3(4) 2_755 . ?
As6 O17 Na7 118.1(5) . . ?
Na11 O17 Na7 95.3(4) 2_755 . ?
Na1 O17 Na7 99.4(4) . . ?
As4 O18 Na6 107.8(4) . . ?
As4 O18 Na1 116.5(4) . 1_545 ?
Na6 O18 Na1 87.3(3) . 1_545 ?
As4 O18 Na7 118.2(4) . 2_755 ?
Na6 O18 Na7 129.3(4) . 2_755 ?
Na1 O18 Na7 90.3(3) 1_545 2_755 ?
As4 O19 U2 133.4(4) . 1_544 ?
As4 O19 Na10 119.1(4) . 1_544 ?
U2 O19 Na10 92.8(3) 1_544 1_544 ?
As4 O19 Na9 93.6(3) . . ?
U2 O19 Na9 126.0(3) 1_544 . ?
Na10 O19 Na9 81.6(3) 1_544 . ?
As3 O20 As1 127.3(5) . . ?
As3 O20 Na7 120.4(5) . 1_545 ?
As1 O20 Na7 112.2(4) . 1_545 ?
U2 O21 Na3 108.6(4) . 2_755 ?
U2 O21 Na7 137.5(4) . 2_766 ?
Na3 O21 Na7 88.2(3) 2_755 2_766 ?
As2 O22 As5 124.8(5) . . ?
As2 O22 Na6 100.5(4) . 1_565 ?
As5 O22 Na6 131.5(5) . 1_565 ?
As5 O23 Na8 118.0(5) . 2_744 ?
As5 O23 U2 129.3(5) . 1_554 ?
Na8 O23 U2 112.4(4) 2_744 1_554 ?
U3 O24 Na1 101.2(4) . 2_755 ?
U3 O24 Na7 124.5(5) . 2_755 ?
Na1 O24 Na7 95.2(4) 2_755 2_755 ?
U3 O24 Na1 132.1(5) . 1_545 ?
Na1 O24 Na1 115.1(4) 2_755 1_545 ?
Na7 O24 Na1 83.5(3) 2_755 1_545 ?
U1 O25 Na1 129.9(5) . . ?
U1 O25 Na6 107.9(4) . 1_565 ?
Na1 O25 Na6 80.1(3) . 1_565 ?
U1 O25 Na6 97.1(4) . 2_745 ?
Na1 O25 Na6 132.0(4) . 2_745 ?
Na6 O25 Na6 75.9(3) 1_565 2_745 ?
As7 O26 Na10 147.3(6) . 2_645 ?
As7 O26 Na9 118.8(5) . 2_634 ?
Na10 O26 Na9 91.3(4) 2_645 2_634 ?
As7 O26 Na4 83.0(4) . . ?
Na10 O26 Na4 109.0(4) 2_645 . ?
Na9 O26 Na4 93.6(3) 2_634 . ?
As7 O27 Na3 119.5(5) . 2_744 ?
As7 O27 Na8 100.3(4) . . ?
Na3 O27 Na8 95.9(4) 2_744 . ?
As7 O27 U2 130.3(5) . 1_544 ?
Na3 O27 U2 101.0(3) 2_744 1_544 ?
Na8 O27 U2 103.1(3) . 1_544 ?
U4 O28 Na11 143.0(6) . 2_744 ?
U4 O28 Na3 115.8(5) . 2_744 ?
Na11 O28 Na3 95.3(4) 2_744 2_744 ?
U4 O28 Na3 96.6(4) . . ?
Na11 O28 Na3 88.6(4) 2_744 . ?
Na3 O28 Na3 112.8(4) 2_744 . ?
As3 O29 Na8 115.1(4) . 1_566 ?
As3 O29 U2 130.6(5) . . ?
Na8 O29 U2 109.8(4) 1_566 . ?
As2 O30 U1 134.2(5) . . ?
As2 O30 Na6 102.5(4) . 1_565 ?
U1 O30 Na6 92.2(3) . 1_565 ?
As2 O30 Na6 136.8(4) . 2_745 ?
U1 O30 Na6 88.3(3) . 2_745 ?
Na6 O30 Na6 78.7(3) 1_565 2_745 ?
U1 O31 Na9 131.3(4) . 2_645 ?
U1 O31 Na2 130.5(4) . 2_645 ?
Na9 O31 Na2 96.9(3) 2_645 2_645 ?
As7 O32 U1 128.4(5) . 1_544 ?
As7 O32 Na8 82.7(3) . . ?
U1 O32 Na8 107.1(3) 1_544 . ?
As3 O33 Na3 133.9(5) . 1_556 ?
As3 O33 U4 129.4(5) . 1_556 ?
Na3 O33 U4 94.8(4) 1_556 1_556 ?
U4 O34 Na4 139.2(6) . 2_644 ?
U4 O34 Na12 97.4(5) . 2_634 ?
Na4 O34 Na12 108.3(4) 2_644 2_634 ?
U3 O35 Na5 115.4(5) . 2_655 ?
U3 O35 Na2 135.8(6) . 2_645 ?
Na5 O35 Na2 106.1(5) 2_655 2_645 ?
O41 O36 O40 120.1(13) . . ?
O41 O36 As8 63.4(9) . . ?
O40 O36 As8 57.7(8) . . ?
O41 O36 U3 157.6(12) . . ?
O40 O36 U3 74.3(8) . . ?
As8 O36 U3 131.5(9) . . ?
O41 O36 Na5 73.1(10) . 2_655 ?
O40 O36 Na5 151.1(12) . 2_655 ?
As8 O36 Na5 122.2(8) . 2_655 ?
U3 O36 Na5 102.7(7) . 2_655 ?
O39 O37 As8 61.1(9) . . ?
O39 O37 O41 121.0(14) . . ?
As8 O37 O41 60.6(9) . . ?
O39 O37 U4 75.7(9) . . ?
As8 O37 U4 134.8(9) . . ?
O41 O37 U4 162.9(12) . . ?
O39 O37 Na12 150.1(11) . 1_565 ?
As8 O37 Na12 109.5(8) . 1_565 ?
O41 O37 Na12 53.1(8) . 1_565 ?
U4 O37 Na12 114.7(7) . 1_565 ?
O40 O38 O39 115.4(13) . . ?
O40 O38 As8 58.3(8) . . ?
O39 O38 As8 58.7(8) . . ?
O40 O38 Na11 107.1(10) . . ?
O39 O38 Na11 87.7(9) . . ?
As8 O38 Na11 115.7(8) . . ?
O40 O38 Na7 70.9(9) . 2_755 ?
O39 O38 Na7 169.3(11) . 2_755 ?
As8 O38 Na7 124.4(8) . 2_755 ?
Na11 O38 Na7 98.8(6) . 2_755 ?
O40 O38 Na3 150.3(11) . 2_744 ?
O39 O38 Na3 68.8(8) . 2_744 ?
As8 O38 Na3 111.1(7) . 2_744 ?
Na11 O38 Na3 102.4(6) . 2_744 ?
Na7 O38 Na3 101.4(6) 2_755 2_744 ?
O37 O39 O38 122.4(13) . . ?
O37 O39 As8 63.8(9) . . ?
O38 O39 As8 65.6(9) . . ?
O37 O39 Na3 159.0(11) . 2_744 ?
O38 O39 Na3 72.8(9) . 2_744 ?
As8 O39 Na3 118.6(9) . 2_744 ?
O37 O39 U4 66.7(9) . . ?
O38 O39 U4 162.5(12) . . ?
As8 O39 U4 128.7(9) . . ?
Na3 O39 U4 103.1(6) 2_744 . ?
O37 O39 Na11 108.5(10) . . ?
O38 O39 Na11 56.5(8) . . ?
As8 O39 Na11 100.1(7) . . ?
Na3 O39 Na11 91.9(6) 2_744 . ?
U4 O39 Na11 107.4(6) . . ?
O38 O40 As8 66.0(9) . . ?
O38 O40 O36 121.3(14) . . ?
As8 O40 O36 61.5(8) . . ?
O38 O40 Na7 70.7(9) . 2_755 ?
As8 O40 Na7 130.9(9) . 2_755 ?
O36 O40 Na7 167.4(11) . 2_755 ?
O38 O40 U3 147.7(11) . . ?
As8 O40 U3 125.6(9) . . ?
O36 O40 U3 64.5(8) . . ?
Na7 O40 U3 103.4(6) 2_755 . ?
O36 O41 O37 114.4(14) . . ?
O36 O41 As8 63.1(9) . . ?
O37 O41 As8 59.5(9) . . ?
O36 O41 Na12 120.3(11) . 1_565 ?
O37 O41 Na12 86.7(10) . 1_565 ?
As8 O41 Na12 138.3(11) . 1_565 ?
O36 O41 Na5 69.1(9) . 2_655 ?
O37 O41 Na5 171.8(11) . 2_655 ?
As8 O41 Na5 118.9(9) . 2_655 ?
Na12 O41 Na5 97.9(7) 1_565 2_655 ?

loop_
_geom_bond_atom_site_label_1
_geom_bond_atom_site_label_2
_geom_bond_distance
_geom_bond_site_symmetry_2
_geom_bond_publ_flag
U1 O31 1.775(9) . ?
U1 O25 1.814(9) . ?
U1 O6 2.258(9) . ?
U1 O32 2.320(8) 1_566 ?
U1 O16 2.366(8) 1_565 ?
U1 O30 2.387(8) . ?
U1 O9 2.529(8) . ?
U1 Na6 3.464(5) 2_745 ?
U1 Na6 3.573(5) 1_565 ?
U1 Na1 3.890(6) . ?
U1 Na2 3.891(7) 1_565 ?
U1 Na9 3.913(5) 2_645 ?
U2 O7 1.757(9) . ?
U2 O21 1.782(9) . ?
U2 O11 2.349(9) 1_566 ?
U2 O29 2.393(8) . ?
U2 O23 2.404(9) 1_556 ?
U2 O19 2.406(7) 1_566 ?
U2 O27 2.426(9) 1_566 ?
U2 Na10 3.488(6) . ?
U2 Na3 3.660(6) 2_755 ?
U2 Na8 3.795(5) 1_566 ?
U2 Na8 3.878(6) 2_745 ?
U2 Na4 4.116(6) 2_645 ?
U3 O35 1.755(12) . ?
U3 O24 1.775(10) . ?
U3 O36 2.304(16) . ?
U3 O4 2.309(8) . ?
U3 O13 2.329(9) 1_545 ?
U3 O8 2.367(8) . ?
U3 O40 2.457(16) . ?
U3 O15 2.499(8) . ?
U3 Na1 3.333(5) 2_755 ?
U3 Na5 3.618(5) 2_655 ?
U3 Na7 3.812(5) 2_755 ?
U3 Na2 4.021(7) . ?
U4 O34 1.752(12) . ?
U4 O28 1.799(11) . ?
U4 O14 2.275(8) . ?
U4 O37 2.314(17) . ?
U4 O33 2.375(9) 1_554 ?
U4 O10 2.385(8) 1_544 ?
U4 O39 2.442(17) . ?
U4 O12 2.530(8) . ?
U4 Na3 3.442(5) . ?
U4 Na12 3.481(7) 2_634 ?
U4 Na3 3.775(6) 2_744 ?
U4 Na11 4.084(6) 2_744 ?
As1 O5 1.644(10) . ?
As1 O9 1.673(8) . ?
As1 O8 1.683(9) . ?
As1 O20 1.770(9) . ?
As1 Na5 3.331(6) 1_545 ?
As1 Na8 3.369(5) 1_566 ?
As1 Na6 3.450(6) 2_745 ?
As1 Na7 3.498(6) 1_545 ?
As2 O2 1.640(9) . ?
As2 O15 1.657(8) . ?
As2 O30 1.683(8) . ?
As2 O22 1.772(9) . ?
As2 Na9 3.347(6) 1_565 ?
As2 Na6 3.362(6) 1_565 ?
As2 Na11 3.499(6) . ?
As3 O3 1.651(9) . ?
As3 O29 1.653(8) . ?
As3 O33 1.657(9) . ?
As3 O20 1.754(8) . ?
As3 Na8 3.304(6) 1_566 ?
As3 Na5 3.348(5) 1_545 ?
As3 Na10 3.433(6) 2_656 ?
As3 Na4 3.509(6) 2_645 ?
As4 O18 1.652(9) . ?
As4 O19 1.683(7) . ?
As4 O16 1.706(9) . ?
As4 O4 1.722(8) . ?
As4 Na9 3.152(5) . ?
As4 Na6 3.249(5) . ?
As4 Na2 3.335(6) . ?
As4 Na1 3.434(5) 1_545 ?
As4 Na10 3.546(6) 1_544 ?
As4 Na7 3.559(6) 2_755 ?
As5 O1 1.640(9) . ?
As5 O12 1.661(8) . ?
As5 O23 1.667(9) . ?
As5 O22 1.787(8) . ?
As5 Na8 3.383(5) 2_744 ?
As5 Na9 3.394(5) 1_565 ?
As5 Na11 3.398(6) . ?
As5 Na12 3.489(7) 1_565 ?
As6 O17 1.635(10) . ?
As6 O10 1.684(8) . ?
As6 O6 1.700(9) . ?
As6 O13 1.706(9) . ?
As6 Na5 3.139(6) . ?
As6 Na1 3.357(5) . ?
As6 Na2 3.421(6) 1_565 ?
As6 Na7 3.569(6) . ?
As7 O26 1.636(10) . ?
As7 O27 1.692(9) . ?
As7 O32 1.705(8) . ?
As7 O14 1.716(8) . ?
As7 Na4 3.153(6) . ?
As7 Na8 3.193(6) . ?
As7 Na9 3.434(6) 2_634 ?
As7 Na3 3.478(5) 2_744 ?
As8 O40 1.627(17) . ?
As8 O39 1.638(17) . ?
As8 O37 1.679(18) . ?
As8 O11 1.682(9) . ?
As8 O36 1.693(16) . ?
As8 O41 1.698(18) . ?
As8 O38 1.747(16) . ?
As8 Na4 3.327(6) . ?
As8 Na11 3.403(7) . ?
As8 Na3 3.473(5) 2_744 ?
As8 Na5 3.533(6) 2_655 ?
As8 Na12 3.544(7) 1_565 ?
Na1 O17 2.357(10) . ?
Na1 O18 2.362(9) 1_565 ?
Na1 O8 2.419(10) 2_755 ?
Na1 O25 2.469(10) . ?
Na1 O15 2.492(10) 2_755 ?
Na1 O24 2.496(11) 2_755 ?
Na1 O24 2.625(12) 1_565 ?
Na1 Na6 3.245(7) 1_565 ?
Na1 U3 3.333(5) 2_755 ?
Na1 Na11 3.378(7) 2_755 ?
Na1 Na7 3.423(8) 2_765 ?
Na2 O4 2.432(10) . ?
Na2 O6 2.442(11) 1_545 ?
Na2 O5 2.455(11) 2_645 ?
Na2 O2 2.498(10) 2_645 ?
Na2 O35 2.712(14) 2_645 ?
Na2 O31 2.891(10) 2_645 ?
Na2 O16 2.953(10) . ?
Na2 As6 3.421(6) 1_545 ?
Na2 U1 3.891(7) 1_545 ?
Na2 Na5 4.003(9) 2_655 ?
Na3 O33 2.300(11) 1_554 ?
Na3 O27 2.317(10) 2_744 ?
Na3 O39 2.378(18) 2_744 ?
Na3 O38 2.437(16) 2_744 ?
Na3 O12 2.622(10) . ?
Na3 O28 2.627(13) 2_744 ?
Na3 O21 2.680(11) 2_755 ?
Na3 O28 2.736(12) . ?
Na3 As8 3.473(5) 2_744 ?
Na3 As7 3.478(5) 2_744 ?
Na3 Na8 3.519(7) 2_744 ?
Na4 O1 2.330(10) 2_644 ?
Na4 O3 2.386(10) 2_645 ?
Na4 O14 2.463(10) . ?
Na4 O11 2.479(11) . ?
Na4 O34 2.595(13) 2_644 ?
Na4 O7 2.631(11) 2_645 ?
Na4 O26 2.902(10) . ?
Na4 Na10 3.394(8) 1_544 ?
Na4 Na12 3.460(9) 2_634 ?
Na4 As3 3.509(6) 2_645 ?
Na5 O36 2.327(18) 2_655 ?
Na5 O13 2.363(10) . ?
Na5 O41 2.383(19) 2_655 ?
Na5 O3 2.393(10) 1_565 ?
Na5 O5 2.446(11) 1_565 ?
Na5 O35 2.500(13) 2_655 ?
Na5 O10 2.638(11) . ?
Na5 Na10 3.251(7) 2_666 ?
Na5 As1 3.331(6) 1_565 ?
Na5 As3 3.348(5) 1_565 ?
Na5 Na12 3.380(9) 2_645 ?
Na6 O18 2.337(10) . ?
Na6 O9 2.398(9) 2_745 ?
Na6 O22 2.552(10) 1_545 ?
Na6 O30 2.569(10) 1_545 ?
Na6 O25 2.571(9) 1_545 ?
Na6 O30 2.581(10) 2_745 ?
Na6 O25 2.736(10) 2_745 ?
Na6 Na1 3.245(7) 1_545 ?
Na6 Na6 3.266(11) 2_735 ?
Na6 As2 3.362(6) 1_545 ?
Na6 Na8 3.400(7) 2_734 ?
Na7 O38 2.396(17) 2_755 ?
Na7 O40 2.400(19) 2_755 ?
Na7 O20 2.421(10) 1_565 ?
Na7 O18 2.466(11) 2_755 ?
Na7 O17 2.494(11) . ?
Na7 O24 2.514(10) 2_755 ?
Na7 O21 2.694(10) 2_766 ?
Na7 Na1 3.423(8) 2_765 ?
Na7 As1 3.498(6) 1_565 ?
Na7 Na11 3.537(8) 2_755 ?
Na7 As4 3.559(6) 2_755 ?
Na8 O29 2.245(10) 1_544 ?
Na8 O23 2.263(10) 2_744 ?
Na8 O9 2.372(9) 1_544 ?
Na8 O27 2.421(10) . ?
Na8 O32 2.925(11) . ?
Na8 As3 3.304(6) 1_544 ?
Na8 As1 3.369(5) 1_544 ?
Na8 As5 3.383(5) 2_744 ?
Na8 Na6 3.400(7) 2_734 ?
Na8 Na3 3.519(7) 2_744 ?
Na8 U2 3.795(5) 1_544 ?
Na9 O26 2.332(11) 2_634 ?
Na9 O2 2.399(11) 1_545 ?
Na9 O16 2.455(9) . ?
Na9 O1 2.457(9) 1_545 ?
Na9 O31 2.507(10) 2_645 ?
Na9 O19 2.562(10) . ?
Na9 Na10 3.251(8) 1_544 ?
Na9 Na12 3.329(8) . ?
Na9 As2 3.347(6) 1_545 ?
Na9 As5 3.394(5) 1_545 ?
Na9 As7 3.434(5) 2_634 ?
Na10 O26 2.213(11) 2_645 ?
Na10 O3 2.265(11) 2_656 ?
Na10 O19 2.409(10) 1_566 ?
Na10 O5 2.603(11) 2_656 ?
Na10 O11 2.629(11) 1_566 ?
Na10 O7 2.800(10) . ?
Na10 Na5 3.251(7) 2_666 ?
Na10 Na9 3.251(8) 1_566 ?
Na10 Na4 3.394(8) 1_566 ?
Na10 As3 3.433(6) 2_656 ?
Na10 As4 3.546(6) 1_566 ?
Na11 O38 2.260(17) . ?
Na11 O17 2.288(11) 2_755 ?
Na11 O12 2.384(10) . ?
Na11 O28 2.501(12) 2_744 ?
Na11 O15 2.516(10) . ?
Na11 O39 2.709(17) . ?
Na11 Na1 3.378(7) 2_755 ?
Na11 Na7 3.537(8) 2_755 ?
Na11 Na3 3.663(8) 2_744 ?
Na12 O41 2.092(19) 1_545 ?
Na12 O1 2.356(11) 1_545 ?
Na12 O10 2.502(11) 2_645 ?
Na12 O2 2.587(11) 1_545 ?
Na12 O37 2.611(18) 1_545 ?
Na12 O14 2.650(12) 2_634 ?
Na12 O34 2.792(13) 2_634 ?
Na12 Na5 3.380(9) 2_645 ?
Na12 Na4 3.460(9) 2_634 ?
Na12 U4 3.481(7) 2_634 ?
Na12 As5 3.489(7) 1_545 ?
O1 Na4 2.330(10) 2_644 ?
O1 Na12 2.356(11) 1_565 ?
O1 Na9 2.457(9) 1_565 ?
O2 Na9 2.399(11) 1_565 ?
O2 Na2 2.498(10) 2_645 ?
O2 Na12 2.587(10) 1_565 ?
O3 Na10 2.265(11) 2_656 ?
O3 Na4 2.386(10) 2_645 ?
O3 Na5 2.393(10) 1_545 ?
O5 Na5 2.446(11) 1_545 ?
O5 Na2 2.455(11) 2_645 ?
O5 Na10 2.603(11) 2_656 ?
O6 Na2 2.442(11) 1_565 ?
O7 Na4 2.631(11) 2_645 ?
O8 Na1 2.419(10) 2_755 ?
O9 Na8 2.372(9) 1_566 ?
O9 Na6 2.398(9) 2_745 ?
O10 U4 2.385(8) 1_566 ?
O10 Na12 2.502(11) 2_645 ?
O11 U2 2.349(9) 1_544 ?
O11 Na10 2.629(11) 1_544 ?
O13 U3 2.329(9) 1_565 ?
O14 Na12 2.650(12) 2_634 ?
O15 Na1 2.492(10) 2_755 ?
O16 U1 2.366(8) 1_545 ?
O17 Na11 2.288(11) 2_755 ?
O18 Na1 2.362(9) 1_545 ?
O18 Na7 2.466(11) 2_755 ?
O19 U2 2.406(7) 1_544 ?
O19 Na10 2.409(10) 1_544 ?
O20 Na7 2.421(10) 1_545 ?
O21 Na3 2.680(11) 2_755 ?
O21 Na7 2.694(10) 2_766 ?
O22 Na6 2.552(10) 1_565 ?
O23 Na8 2.263(10) 2_744 ?
O23 U2 2.404(9) 1_554 ?
O24 Na1 2.496(11) 2_755 ?
O24 Na7 2.514(10) 2_755 ?
O24 Na1 2.625(12) 1_545 ?
O25 Na6 2.571(9) 1_565 ?
O25 Na6 2.736(10) 2_745 ?
O26 Na10 2.213(11) 2_645 ?
O26 Na9 2.332(11) 2_634 ?
O27 Na3 2.317(10) 2_744 ?
O27 U2 2.426(8) 1_544 ?
O28 Na11 2.501(12) 2_744 ?
O28 Na3 2.627(13) 2_744 ?
O29 Na8 2.245(10) 1_566 ?
O30 Na6 2.569(10) 1_565 ?
O30 Na6 2.581(10) 2_745 ?
O31 Na9 2.507(10) 2_645 ?
O31 Na2 2.891(10) 2_645 ?
O32 U1 2.320(8) 1_544 ?
O33 Na3 2.300(11) 1_556 ?
O33 U4 2.375(9) 1_556 ?
O34 Na4 2.595(13) 2_644 ?
O34 Na12 2.792(13) 2_634 ?
O35 Na5 2.500(13) 2_655 ?
O35 Na2 2.712(14) 2_645 ?
O36 O41 1.53(2) . ?
O36 O40 1.68(2) . ?
O36 Na5 2.327(18) 2_655 ?
O37 O39 1.54(2) . ?
O37 O41 1.69(2) . ?
O37 Na12 2.611(18) 1_565 ?
O38 O40 1.58(2) . ?
O38 O39 1.59(2) . ?
O38 Na7 2.396(17) 2_755 ?
O38 Na3 2.437(16) 2_744 ?
O39 Na3 2.378(18) 2_744 ?
O40 Na7 2.400(19) 2_755 ?
O41 Na12 2.092(19) 1_565 ?
O41 Na5 2.383(19) 2_655 ?
